data_4332453
loop_
_publ_author_name
'Liu, Lihua'
'Zakharov, Lev N.'
'Golen, James A.'
'Rheingold, Arnold L.'
'Watson, William H.'
'Hanna, Tracy A.'

_publ_section_title
;
 Molybdocalixarene Structure Control via Rim Deprotonation. Synthesis,
 Characterization, and Crystal Structures of Calix[4]arene Mo(VI) Monooxo
 Complexes and Calix[4]arene Alkali Metal/Mo(VI) Dioxo Complexes
;
_journal_issue 10
_journal_name_full 'Inorganic Chemistry'
_journal_page_first 4247
_journal_page_last 4260
_journal_paper_doi 10.1021/ic060404d
_journal_volume 45
_journal_year 2006
_chemical_formula_sum 'C80 H88 Cl2 Li6 Mo2 O18'
_chemical_formula_weight 1641.92
_chemical_name_systematic
; 
 ? 
;
_space_group_IT_number 2
_symmetry_cell_setting triclinic
_symmetry_space_group_name_Hall '-P 1'
_symmetry_space_group_name_H-M 'P -1'
_atom_sites_solution_hydrogens geom
_atom_sites_solution_primary direct
_atom_sites_solution_secondary difmap
_audit_creation_method SHELXL-97
_cell_angle_alpha 94.6690(10)
_cell_angle_beta 91.9040(10)
_cell_angle_gamma 92.9690(10)
_cell_formula_units_Z 4
_cell_length_a 11.6946(7)
_cell_length_b 26.3105(15)
_cell_length_c 26.4358(15)
_cell_measurement_temperature 150(2)
_cell_volume 8090.4(8)
_computing_structure_refinement 'SHELXL-97 (Sheldrick, 1997)'
_computing_structure_solution 'SHELXS-97 (Sheldrick, 1990)'
_diffrn_ambient_temperature 150(2)
_diffrn_measured_fraction_theta_full 0.893
_diffrn_measured_fraction_theta_max 0.893
_diffrn_radiation_monochromator graphite
_diffrn_radiation_source 'fine-focus sealed tube'
_diffrn_radiation_type MoK\a
_diffrn_radiation_wavelength 0.71073
_diffrn_reflns_av_R_equivalents 0.0387
_diffrn_reflns_av_sigmaI/netI 0.1015
_diffrn_reflns_limit_h_max 15
_diffrn_reflns_limit_h_min -15
_diffrn_reflns_limit_k_max 34
_diffrn_reflns_limit_k_min -25
_diffrn_reflns_limit_l_max 30
_diffrn_reflns_limit_l_min -34
_diffrn_reflns_number 51598
_diffrn_reflns_theta_full 28.32
_diffrn_reflns_theta_max 28.32
_diffrn_reflns_theta_min 1.68
_exptl_absorpt_coefficient_mu 0.441
_exptl_absorpt_correction_T_max 0.9367
_exptl_absorpt_correction_T_min 0.8789
_exptl_absorpt_correction_type multi-scan
_exptl_absorpt_process_details SADABS
_exptl_crystal_colour Yellow
_exptl_crystal_density_diffrn 1.348
_exptl_crystal_density_method 'not measured'
_exptl_crystal_description Block
_exptl_crystal_F_000 3392
_exptl_crystal_size_max 0.30
_exptl_crystal_size_mid 0.25
_exptl_crystal_size_min 0.15
_refine_diff_density_max 1.569
_refine_diff_density_min -1.155
_refine_diff_density_rms 0.118
_refine_ls_extinction_method none
_refine_ls_goodness_of_fit_ref 1.055
_refine_ls_hydrogen_treatment mixed
_refine_ls_matrix_type fullcycle
_refine_ls_number_parameters 1883
_refine_ls_number_reflns 36017
_refine_ls_number_restraints 0
_refine_ls_restrained_S_all 1.055
_refine_ls_R_factor_all 0.1107
_refine_ls_R_factor_gt 0.0782
_refine_ls_shift/su_max 0.024
_refine_ls_shift/su_mean 0.003
_refine_ls_structure_factor_coef Fsqd
_refine_ls_weighting_details 'calc w=1/[\s^2^(Fo^2^)+(0.0880P)^2^+9.0881P] where P=(Fo^2^+2Fc^2^)/3'
_refine_ls_weighting_scheme calc
_refine_ls_wR_factor_gt 0.1889
_refine_ls_wR_factor_ref 0.2038
_reflns_number_gt 24587
_reflns_number_total 36017
_reflns_threshold_expression >2sigma(I)
_cod_data_source_file ic060404dsup1.cif
_cod_data_source_block tcu18
_cod_depositor_comments
;
The following automatic conversions were performed:

'_symmetry_cell_setting' value 'Triclinic' changed to 'triclinic'
according to /home/saulius/struct/CIF-dictionaries/cif_core.dic
dictionary named 'cif_core.dic' version 2.4.2 from
2011-04-26.

'_exptl_absorpt_correction_type' value 'Multi-scan'
changed to 'multi-scan' according to
/home/saulius/struct/CIF-dictionaries/cif_core.dic dictionary named
'cif_core.dic' version 2.4.2 from 2011-04-26.

Automatic conversion script
Id: cif_fix_values 1891 2012-01-12 08:04:46Z andrius 
;
_cod_original_sg_symbol_H-M P-1
_cod_database_code 4332453

loop_
_symmetry_equiv_pos_as_xyz
'x, y, z'
'-x, -y, -z'

loop_
_atom_site_label
_atom_site_type_symbol
_atom_site_fract_x
_atom_site_fract_y
_atom_site_fract_z
_atom_site_U_iso_or_equiv
_atom_site_adp_type
_atom_site_occupancy
_atom_site_symmetry_multiplicity
_atom_site_calc_flag
_atom_site_refinement_flags
_atom_site_disorder_assembly
_atom_site_disorder_group
Mo1 Mo 0.76083(4) 0.696554(17) 0.626740(16) 0.01880(9) Uani 1 1 d . . .
Mo2 Mo 0.72439(4) 0.729695(18) 0.825976(17) 0.02408(10) Uani 1 1 d . . .
Cl1 Cl 0.48772(12) 0.78225(5) 0.70424(5) 0.0302(3) Uani 1 1 d . . .
Cl2 Cl 0.77247(12) 0.84746(5) 0.71745(5) 0.0302(3) Uani 1 1 d . . .
Li1 Li 0.5449(8) 0.6998(4) 0.7161(4) 0.028(2) Uani 1 1 d . . .
Li2 Li 0.8911(8) 0.7795(4) 0.7295(4) 0.029(2) Uani 1 1 d . . .
Li3 Li 0.6368(8) 0.8121(4) 0.6540(4) 0.030(2) Uani 1 1 d . . .
Li4 Li 0.6111(9) 0.8306(4) 0.7647(4) 0.036(2) Uani 1 1 d . A .
Li5 Li 0.7835(9) 0.6788(5) 0.5106(4) 0.046(3) Uani 1 1 d . . .
Li6 Li 0.7050(11) 0.7493(6) 0.9407(4) 0.058(4) Uani 1 1 d . . .
O1 O 0.6899(3) 0.76129(13) 0.60458(13) 0.0211(7) Uani 1 1 d . . .
O2 O 0.6777(3) 0.66520(13) 0.55937(13) 0.0198(7) Uani 1 1 d . . .
O3 O 0.8344(3) 0.63143(13) 0.62217(13) 0.0223(8) Uani 1 1 d . . .
O4 O 0.8666(3) 0.71108(13) 0.56652(13) 0.0203(7) Uani 1 1 d . . .
O5 O 0.6458(3) 0.68006(14) 0.66234(13) 0.0250(8) Uani 1 1 d . . .
O6 O 0.8552(3) 0.73018(14) 0.67019(14) 0.0265(8) Uani 1 1 d . . .
O7 O 0.6256(3) 0.69941(14) 0.78235(14) 0.0276(8) Uani 1 1 d . . .
O8 O 0.8345(3) 0.74941(15) 0.78934(14) 0.0299(9) Uani 1 1 d . . .
O9 O 0.6453(3) 0.79765(14) 0.82631(14) 0.0276(8) Uani 1 1 d . . .
O10 O 0.6146(3) 0.72021(14) 0.88615(14) 0.0272(8) Uani 1 1 d . . .
O11 O 0.7940(3) 0.67015(14) 0.85197(15) 0.0288(9) Uani 1 1 d . . .
O12 O 0.8046(3) 0.76718(15) 0.89174(14) 0.0306(9) Uani 1 1 d . . .
O13 O 0.4160(3) 0.65006(15) 0.71171(15) 0.0332(10) Uani 1 1 d . . .
O14 O 1.0562(3) 0.79006(17) 0.73649(16) 0.0361(10) Uani 1 1 d . . .
O15 O 0.5848(4) 0.86993(16) 0.62128(18) 0.0405(11) Uani 1 1 d . . .
O16 O 0.5295(4) 0.89225(19) 0.78236(19) 0.0515(13) Uani 1 1 d . . .
O17 O 0.8271(4) 0.67817(16) 0.44415(15) 0.0361(10) Uani 1 1 d . . .
O18 O 0.7209(6) 0.7748(2) 1.00794(19) 0.0668(16) Uani 1 1 d . . .
C1 C 0.7705(5) 0.7993(2) 0.5332(2) 0.0255(12) Uani 1 1 d . . .
C2 C 0.7597(5) 0.8094(2) 0.4832(2) 0.0300(13) Uani 1 1 d . . .
H2A H 0.8189 0.8292 0.4690 0.036 Uiso 1 1 calc R . .
C3 C 0.6654(5) 0.7918(2) 0.4532(2) 0.0325(13) Uani 1 1 d . . .
H3A H 0.6598 0.7988 0.4185 0.039 Uiso 1 1 calc R . .
C4 C 0.5780(5) 0.7634(2) 0.4744(2) 0.0272(12) Uani 1 1 d . . .
H4A H 0.5128 0.7511 0.4538 0.033 Uiso 1 1 calc R . .
C5 C 0.5839(4) 0.75262(19) 0.5251(2) 0.0227(11) Uani 1 1 d . . .
C6 C 0.6813(4) 0.7713(2) 0.5551(2) 0.0240(11) Uani 1 1 d . . .
C7 C 0.4839(4) 0.72440(19) 0.5475(2) 0.0246(11) Uani 1 1 d . . .
H7A H 0.4122 0.7369 0.5333 0.030 Uiso 1 1 calc R . .
H7B H 0.4863 0.7338 0.5845 0.030 Uiso 1 1 calc R . .
C8 C 0.4774(4) 0.6659(2) 0.5389(2) 0.0222(11) Uani 1 1 d . . .
C9 C 0.3754(5) 0.6384(2) 0.5249(2) 0.0289(12) Uani 1 1 d . . .
H9A H 0.3099 0.6558 0.5153 0.035 Uiso 1 1 calc R . .
C10 C 0.3684(5) 0.5853(2) 0.5248(2) 0.0343(14) Uani 1 1 d . . .
H10A H 0.2982 0.5667 0.5151 0.041 Uiso 1 1 calc R . .
C11 C 0.4628(5) 0.5594(2) 0.5386(2) 0.0300(13) Uani 1 1 d . . .
H11A H 0.4566 0.5233 0.5391 0.036 Uiso 1 1 calc R . .
C12 C 0.5679(4) 0.5861(2) 0.5521(2) 0.0227(11) Uani 1 1 d . . .
C13 C 0.5755(4) 0.6395(2) 0.5502(2) 0.0242(11) Uani 1 1 d . . .
C14 C 0.6681(5) 0.5592(2) 0.5723(2) 0.0287(12) Uani 1 1 d . . .
H14A H 0.6506 0.5220 0.5661 0.034 Uiso 1 1 calc R . .
H14D H 0.6744 0.5674 0.6095 0.034 Uiso 1 1 calc R . .
C15 C 0.7838(5) 0.5712(2) 0.5510(2) 0.0270(12) Uani 1 1 d . . .
C16 C 0.8158(5) 0.5475(2) 0.5046(2) 0.0325(13) Uani 1 1 d . . .
H16A H 0.7628 0.5241 0.4857 0.039 Uiso 1 1 calc R . .
C17 C 0.9225(5) 0.5574(2) 0.4858(2) 0.0354(14) Uani 1 1 d . . .
H17A H 0.9424 0.5412 0.4541 0.042 Uiso 1 1 calc R . .
C18 C 1.0008(5) 0.5913(2) 0.5133(2) 0.0319(13) Uani 1 1 d . . .
H18A H 1.0748 0.5976 0.5006 0.038 Uiso 1 1 calc R . .
C19 C 0.9720(5) 0.6165(2) 0.5595(2) 0.0251(11) Uani 1 1 d . . .
C20 C 0.8634(5) 0.6062(2) 0.57794(19) 0.0235(11) Uani 1 1 d . . .
C21 C 1.0589(4) 0.6525(2) 0.5888(2) 0.0265(12) Uani 1 1 d . . .
H21A H 1.1348 0.6378 0.5855 0.032 Uiso 1 1 calc R . .
H21C H 1.0404 0.6535 0.6251 0.032 Uiso 1 1 calc R . .
C22 C 1.0699(5) 0.7074(2) 0.5742(2) 0.0262(12) Uani 1 1 d . . .
C23 C 1.1773(5) 0.7326(2) 0.5723(2) 0.0311(13) Uani 1 1 d . . .
H23A H 1.2445 0.7146 0.5777 0.037 Uiso 1 1 calc R . .
C24 C 1.1872(5) 0.7834(2) 0.5626(2) 0.0334(14) Uani 1 1 d . . .
H24A H 1.2608 0.7995 0.5591 0.040 Uiso 1 1 calc R . .
C25 C 1.0903(5) 0.8109(2) 0.5581(2) 0.0269(12) Uani 1 1 d . . .
H25A H 1.0982 0.8462 0.5527 0.032 Uiso 1 1 calc R . .
C26 C 0.9816(4) 0.7877(2) 0.5615(2) 0.0249(11) Uani 1 1 d . . .
C27 C 0.9715(4) 0.7353(2) 0.56730(19) 0.0219(11) Uani 1 1 d . . .
C28 C 0.8760(4) 0.8188(2) 0.5647(2) 0.0252(11) Uani 1 1 d . . .
H28A H 0.8548 0.8225 0.6007 0.030 Uiso 1 1 calc R . .
H28D H 0.8977 0.8535 0.5550 0.030 Uiso 1 1 calc R . .
C29 C 0.6968(6) 0.8597(3) 0.8956(2) 0.0422(16) Uani 1 1 d . . .
C30 C 0.6665(7) 0.8850(3) 0.9409(3) 0.052(2) Uani 1 1 d . . .
H30A H 0.7191 0.9096 0.9583 0.063 Uiso 1 1 calc R . .
C31 C 0.5601(8) 0.8748(3) 0.9613(3) 0.063(2) Uani 1 1 d . . .
H31A H 0.5409 0.8921 0.9925 0.075 Uiso 1 1 calc R . .
C32 C 0.4840(7) 0.8400(3) 0.9361(3) 0.053(2) Uani 1 1 d . . .
H32A H 0.4114 0.8334 0.9501 0.064 Uiso 1 1 calc R . .
C33 C 0.5099(6) 0.8136(2) 0.8902(2) 0.0383(15) Uani 1 1 d . . .
C34 C 0.6170(5) 0.8233(2) 0.8706(2) 0.0328(13) Uani 1 1 d . . .
C35 C 0.4211(5) 0.7764(2) 0.8622(2) 0.0368(14) Uani 1 1 d . . .
H35A H 0.4375 0.7745 0.8256 0.044 Uiso 1 1 calc R . .
H35C H 0.3451 0.7909 0.8660 0.044 Uiso 1 1 calc R . .
C36 C 0.4125(5) 0.7221(3) 0.8783(2) 0.0334(14) Uani 1 1 d . . .
C37 C 0.3051(5) 0.6969(3) 0.8805(2) 0.0421(16) Uani 1 1 d . . .
H37A H 0.2377 0.7151 0.8766 0.050 Uiso 1 1 calc R . .
C38 C 0.2964(6) 0.6457(3) 0.8885(2) 0.0461(18) Uani 1 1 d . . .
H38A H 0.2231 0.6291 0.8911 0.055 Uiso 1 1 calc R . .
C39 C 0.3938(6) 0.6183(3) 0.8926(2) 0.0425(16) Uani 1 1 d . . .
H39A H 0.3865 0.5827 0.8964 0.051 Uiso 1 1 calc R . .
C40 C 0.5024(5) 0.6426(2) 0.8913(2) 0.0306(13) Uani 1 1 d . . .
C41 C 0.5104(5) 0.6952(2) 0.8853(2) 0.0274(12) Uani 1 1 d . . .
C42 C 0.6098(5) 0.6124(2) 0.8910(2) 0.0343(14) Uani 1 1 d . . .
H42A H 0.6343 0.6075 0.8555 0.041 Uiso 1 1 calc R . .
H42B H 0.5894 0.5781 0.9021 0.041 Uiso 1 1 calc R . .
C43 C 0.7118(5) 0.6355(2) 0.9239(2) 0.0294(12) Uani 1 1 d . . .
C44 C 0.7155(6) 0.6302(3) 0.9766(2) 0.0399(15) Uani 1 1 d . . .
H44A H 0.6542 0.6124 0.9915 0.048 Uiso 1 1 calc R . .
C45 C 0.8086(6) 0.6510(3) 1.0067(2) 0.0448(17) Uani 1 1 d . . .
H45A H 0.8110 0.6478 1.0423 0.054 Uiso 1 1 calc R . .
C46 C 0.8964(6) 0.6760(3) 0.9847(3) 0.0414(16) Uani 1 1 d . . .
H46A H 0.9598 0.6898 1.0057 0.050 Uiso 1 1 calc R . .
C47 C 0.8977(5) 0.6822(2) 0.9329(2) 0.0362(14) Uani 1 1 d . . .
C48 C 0.8012(5) 0.6618(2) 0.9014(2) 0.0289(12) Uani 1 1 d . . .
C49 C 0.9986(5) 0.7095(3) 0.9099(3) 0.0413(16) Uani 1 1 d . . .
H49A H 1.0698 0.6990 0.9265 0.050 Uiso 1 1 calc R . .
H49B H 0.9998 0.6972 0.8735 0.050 Uiso 1 1 calc R . .
C50 C 1.0013(6) 0.7672(3) 0.9138(2) 0.0412(16) Uani 1 1 d . . .
C51 C 1.1050(6) 0.7955(3) 0.9266(3) 0.055(2) Uani 1 1 d . . .
H51A H 1.1710 0.7787 0.9367 0.066 Uiso 1 1 calc R . .
C52 C 1.1107(7) 0.8480(3) 0.9245(3) 0.069(3) Uani 1 1 d . . .
H52A H 1.1797 0.8672 0.9349 0.083 Uiso 1 1 calc R . .
C53 C 1.0190(7) 0.8724(3) 0.9078(3) 0.059(2) Uani 1 1 d . . .
H53A H 1.0268 0.9082 0.9049 0.070 Uiso 1 1 calc R . .
C54 C 0.9127(6) 0.8463(3) 0.8946(2) 0.0456(18) Uani 1 1 d . . .
C55 C 0.9062(5) 0.7933(2) 0.8995(2) 0.0348(14) Uani 1 1 d . . .
C56 C 0.8114(6) 0.8718(3) 0.8723(3) 0.0465(17) Uani 1 1 d . . .
H56A H 0.8044 0.8615 0.8354 0.056 Uiso 1 1 calc R . .
H56B H 0.8276 0.9093 0.8764 0.056 Uiso 1 1 calc R . .
C57 C 0.3895(6) 0.6237(2) 0.7552(2) 0.0401(16) Uani 1 1 d . . .
H57A H 0.3055 0.6182 0.7578 0.048 Uiso 1 1 calc R . .
H57B H 0.4209 0.6432 0.7866 0.048 Uiso 1 1 calc R . .
C58 C 0.4447(7) 0.5735(3) 0.7473(3) 0.065(2) Uani 1 1 d . . .
H58A H 0.3949 0.5455 0.7588 0.077 Uiso 1 1 calc R . .
H58B H 0.5196 0.5747 0.7661 0.077 Uiso 1 1 calc R . .
C59 C 0.4603(7) 0.5659(3) 0.6900(3) 0.062(2) Uani 1 1 d . . .
H59A H 0.5425 0.5653 0.6822 0.074 Uiso 1 1 calc R . .
H59B H 0.4203 0.5338 0.6753 0.074 Uiso 1 1 calc R . .
C60 C 0.4074(6) 0.6116(3) 0.6700(3) 0.0454(18) Uani 1 1 d . . .
H60A H 0.4496 0.6231 0.6407 0.054 Uiso 1 1 calc R . .
H60B H 0.3263 0.6034 0.6590 0.054 Uiso 1 1 calc R . .
C61 C 1.1234(5) 0.7712(2) 0.6952(2) 0.0344(14) Uani 1 1 d . . .
H61A H 1.1893 0.7953 0.6905 0.041 Uiso 1 1 calc R . .
H61B H 1.0763 0.7663 0.6632 0.041 Uiso 1 1 calc R . .
C62 C 1.1639(7) 0.7210(3) 0.7100(3) 0.0511(18) Uani 1 1 d . . .
H62A H 1.2357 0.7125 0.6933 0.061 Uiso 1 1 calc R . .
H62B H 1.1050 0.6930 0.7014 0.061 Uiso 1 1 calc R . .
C63 C 1.1834(8) 0.7312(3) 0.7673(3) 0.067(2) Uani 1 1 d . . .
H63A H 1.1542 0.7016 0.7849 0.081 Uiso 1 1 calc R . .
H63B H 1.2660 0.7378 0.7763 0.081 Uiso 1 1 calc R . .
C64 C 1.1172(6) 0.7781(3) 0.7818(3) 0.059(2) Uani 1 1 d . . .
H64A H 1.0630 0.7710 0.8086 0.071 Uiso 1 1 calc R . .
H64B H 1.1705 0.8071 0.7947 0.071 Uiso 1 1 calc R . .
C65 C 0.6534(8) 0.9104(3) 0.6029(3) 0.069(2) Uiso 1 1 d . . .
H65A H 0.7324 0.9001 0.5970 0.083 Uiso 1 1 calc R . .
H65B H 0.6561 0.9414 0.6268 0.083 Uiso 1 1 calc R . .
C66 C 0.5892(10) 0.9192(5) 0.5519(5) 0.105(4) Uiso 1 1 d . . .
H66A H 0.6004 0.9552 0.5437 0.126 Uiso 1 1 calc R . .
H66B H 0.6156 0.8965 0.5235 0.126 Uiso 1 1 calc R . .
C67 C 0.4756(13) 0.9073(6) 0.5618(6) 0.153(6) Uiso 1 1 d . . .
H67A H 0.4346 0.8919 0.5305 0.183 Uiso 1 1 calc R . .
H67B H 0.4377 0.9387 0.5735 0.183 Uiso 1 1 calc R . .
C68 C 0.4714(10) 0.8717(5) 0.6006(5) 0.102(4) Uiso 1 1 d . . .
H68A H 0.4192 0.8832 0.6274 0.122 Uiso 1 1 calc R . .
H68B H 0.4431 0.8375 0.5857 0.122 Uiso 1 1 calc R . .
C69 C 0.3995(13) 0.8918(6) 0.7808(6) 0.073(4) Uiso 0.674(12) 1 d P A 1
C70 C 0.3664(13) 0.9326(6) 0.8169(6) 0.085(5) Uiso 0.674(12) 1 d P A 1
C71 C 0.4828(12) 0.9561(5) 0.8443(6) 0.076(4) Uiso 0.674(12) 1 d P A 1
C72 C 0.5671(12) 0.9414(5) 0.8049(5) 0.056(3) Uiso 0.674(12) 1 d P A 1
C69A C 0.427(2) 0.9062(10) 0.7583(10) 0.054(7) Uiso 0.326(12) 1 d P A 2
C70A C 0.448(3) 0.9599(16) 0.7654(16) 0.118(15) Uiso 0.326(12) 1 d P A 2
C71A C 0.531(2) 0.9798(10) 0.8045(10) 0.062(8) Uiso 0.326(12) 1 d P A 2
C72A C 0.592(2) 0.9320(9) 0.8228(10) 0.046(6) Uiso 0.326(12) 1 d P A 2
C73 C 0.7672(6) 0.6724(3) 0.3960(3) 0.0483(18) Uani 1 1 d . . .
H73A H 0.6853 0.6791 0.3998 0.058 Uiso 1 1 calc R . .
H73B H 0.7729 0.6374 0.3798 0.058 Uiso 1 1 calc R . .
C74 C 0.8260(6) 0.7119(3) 0.3642(3) 0.0453(17) Uani 1 1 d . . .
H74A H 0.8330 0.6977 0.3286 0.054 Uiso 1 1 calc R . .
H74B H 0.7825 0.7432 0.3642 0.054 Uiso 1 1 calc R . .
C75 C 0.9426(6) 0.7231(3) 0.3901(3) 0.0428(16) Uani 1 1 d . . .
H75A H 1.0041 0.7156 0.3663 0.051 Uiso 1 1 calc R . .
H75B H 0.9524 0.7594 0.4035 0.051 Uiso 1 1 calc R . .
C76 C 0.9451(6) 0.6885(3) 0.4328(3) 0.0457(17) Uani 1 1 d . . .
H76A H 0.9817 0.6564 0.4221 0.055 Uiso 1 1 calc R . .
H76B H 0.9883 0.7055 0.4629 0.055 Uiso 1 1 calc R . .
C77 C 0.6350(12) 0.7713(6) 1.0454(6) 0.134(5) Uiso 1 1 d . . .
H77A H 0.6387 0.7396 1.0630 0.161 Uiso 1 1 calc R . .
H77B H 0.5568 0.7738 1.0306 0.161 Uiso 1 1 calc R . .
C78 C 0.6749(18) 0.8197(8) 1.0808(8) 0.215(9) Uiso 1 1 d . . .
H78A H 0.6259 0.8480 1.0736 0.258 Uiso 1 1 calc R . .
H78D H 0.6649 0.8124 1.1166 0.258 Uiso 1 1 calc R . .
C79 C 0.7724(14) 0.8328(6) 1.0754(6) 0.146(6) Uiso 1 1 d . . .
H79A H 0.8179 0.8272 1.1065 0.175 Uiso 1 1 calc R . .
H79B H 0.7777 0.8699 1.0710 0.175 Uiso 1 1 calc R . .
C80 C 0.8273(11) 0.8020(5) 1.0267(5) 0.119(4) Uiso 1 1 d . . .
H80A H 0.8587 0.8251 1.0022 0.142 Uiso 1 1 calc R . .
H80B H 0.8863 0.7787 1.0368 0.142 Uiso 1 1 calc R . .
Mo1' Mo 0.95760(4) 0.354106(17) 0.745684(18) 0.02122(10) Uani 1 1 d . . .
Mo2' Mo 1.00650(4) 0.158058(17) 0.705631(18) 0.02191(10) Uani 1 1 d . . .
Cl1' Cl 0.72523(13) 0.22538(6) 0.79553(6) 0.0354(3) Uani 1 1 d . . .
Cl2' Cl 1.00151(13) 0.24278(6) 0.86163(6) 0.0353(3) Uani 1 1 d . . .
Li1' Li 0.7800(8) 0.2422(4) 0.7149(4) 0.030(2) Uani 1 1 d . . .
Li2' Li 1.1206(8) 0.2585(4) 0.7951(4) 0.030(2) Uani 1 1 d . . .
Li3' Li 0.8400(9) 0.2905(4) 0.8437(4) 0.040(3) Uani 1 1 d . B .
Li4' Li 0.8791(9) 0.1751(4) 0.8206(4) 0.036(2) Uani 1 1 d . B .
Li5' Li 0.9300(10) 0.4691(4) 0.7685(5) 0.052(3) Uani 1 1 d . D .
Li6' Li 1.0314(11) 0.0446(4) 0.6790(6) 0.056(4) Uani 1 1 d . . .
O1' O 0.8740(3) 0.35584(14) 0.81299(14) 0.0255(8) Uani 1 1 d . . .
O2' O 0.8509(3) 0.41348(14) 0.73305(14) 0.0234(8) Uani 1 1 d . . .
O3' O 1.0311(3) 0.37840(14) 0.68609(14) 0.0249(8) Uani 1 1 d . . .
O4' O 1.0362(3) 0.42145(13) 0.78165(14) 0.0233(8) Uani 1 1 d . . .
O5' O 0.8603(3) 0.30896(14) 0.71609(15) 0.0279(9) Uani 1 1 d . . .
O6' O 1.0665(3) 0.31845(14) 0.76730(15) 0.0274(8) Uani 1 1 d . . .
O7' O 0.8900(3) 0.19268(14) 0.69159(14) 0.0276(8) Uani 1 1 d . . .
O8' O 1.0948(3) 0.20028(14) 0.74427(15) 0.0272(8) Uani 1 1 d . . .
O9' O 0.9296(3) 0.12744(14) 0.76575(14) 0.0263(8) Uani 1 1 d . . .
O10' O 0.9272(3) 0.09211(13) 0.66668(14) 0.0241(8) Uani 1 1 d . . .
O11' O 1.0863(3) 0.16109(14) 0.64208(14) 0.0271(8) Uani 1 1 d . . .
O12' O 1.1137(3) 0.09786(13) 0.71415(14) 0.0238(8) Uani 1 1 d . . .
O13' O 0.6525(3) 0.23952(15) 0.66560(16) 0.0346(10) Uani 1 1 d . . .
O14' O 1.2867(4) 0.26536(16) 0.81241(19) 0.0437(12) Uani 1 1 d . . .
O15' O 0.7552(4) 0.30611(19) 0.90451(18) 0.0476(12) Uani 1 1 d . . .
O16' O 0.8280(4) 0.13537(19) 0.87492(18) 0.0515(13) Uani 1 1 d . . .
O17' O 0.8981(4) 0.53635(17) 0.7687(2) 0.0551(14) Uani 1 1 d . . .
O18' O 1.0786(4) -0.01948(15) 0.66154(19) 0.0431(12) Uani 1 1 d . E .
C1' C 0.9226(5) 0.4279(2) 0.8723(2) 0.0273(12) Uani 1 1 d . . .
C2' C 0.8943(5) 0.4747(2) 0.8946(2) 0.0365(14) Uani 1 1 d . . .
H2'A H 0.9465 0.4933 0.9185 0.044 Uiso 1 1 calc R . .
C3' C 0.7896(6) 0.4951(2) 0.8824(3) 0.0427(17) Uani 1 1 d . . .
H3'A H 0.7717 0.5275 0.8976 0.051 Uiso 1 1 calc R . .
C4' C 0.7120(5) 0.4681(2) 0.8482(2) 0.0343(14) Uani 1 1 d . . .
H4'A H 0.6404 0.4818 0.8405 0.041 Uiso 1 1 calc R . .
C5' C 0.7386(5) 0.4213(2) 0.8252(2) 0.0247(11) Uani 1 1 d . . .
C6' C 0.8450(4) 0.4008(2) 0.8371(2) 0.0257(12) Uani 1 1 d . . .
C7' C 0.6529(4) 0.3919(2) 0.7879(2) 0.0281(12) Uani 1 1 d . . .
H7'A H 0.5757 0.3950 0.8017 0.034 Uiso 1 1 calc R . .
H7'B H 0.6700 0.3554 0.7865 0.034 Uiso 1 1 calc R . .
C8' C 0.6481(5) 0.4077(2) 0.7335(2) 0.0268(12) Uani 1 1 d . . .
C9' C 0.5441(5) 0.4117(2) 0.7076(2) 0.0319(13) Uani 1 1 d . . .
H9'A H 0.4751 0.4091 0.7254 0.038 Uiso 1 1 calc R . .
C10' C 0.5386(5) 0.4195(2) 0.6561(2) 0.0340(14) Uani 1 1 d . . .
H10B H 0.4670 0.4224 0.6389 0.041 Uiso 1 1 calc R . .
C11' C 0.6388(5) 0.4227(2) 0.6310(2) 0.0349(14) Uani 1 1 d . . .
H11B H 0.6354 0.4271 0.5957 0.042 Uiso 1 1 calc R . .
C12' C 0.7450(5) 0.4198(2) 0.6551(2) 0.0270(12) Uani 1 1 d . . .
C13' C 0.7487(4) 0.41344(19) 0.7078(2) 0.0232(11) Uani 1 1 d . . .
C14' C 0.8540(5) 0.4167(2) 0.6253(2) 0.0332(13) Uani 1 1 d . . .
H14B H 0.8748 0.3807 0.6220 0.040 Uiso 1 1 calc R . .
H14C H 0.8365 0.4265 0.5906 0.040 Uiso 1 1 calc R . .
C15' C 0.9584(5) 0.4493(2) 0.6470(2) 0.0260(12) Uani 1 1 d . . .
C16' C 0.9716(5) 0.5005(2) 0.6372(2) 0.0328(13) Uani 1 1 d . . .
H16B H 0.9152 0.5148 0.6168 0.039 Uiso 1 1 calc R . .
C17' C 1.0645(5) 0.5306(2) 0.6564(2) 0.0352(14) Uani 1 1 d . . .
H17B H 1.0714 0.5657 0.6504 0.042 Uiso 1 1 calc R . .
C18' C 1.1481(5) 0.5092(2) 0.6848(2) 0.0316(13) Uani 1 1 d . . .
H18B H 1.2130 0.5301 0.6975 0.038 Uiso 1 1 calc R . .
C19' C 1.1406(5) 0.4581(2) 0.6952(2) 0.0260(12) Uani 1 1 d . . .
C20' C 1.0443(5) 0.4284(2) 0.6755(2) 0.0245(11) Uani 1 1 d . . .
C21' C 1.2356(5) 0.4359(2) 0.7244(2) 0.0295(12) Uani 1 1 d . . .
H21B H 1.3090 0.4512 0.7135 0.035 Uiso 1 1 calc R . .
H21D H 1.2343 0.3989 0.7138 0.035 Uiso 1 1 calc R . .
C22' C 1.2371(4) 0.4419(2) 0.7818(2) 0.0259(12) Uani 1 1 d . . .
C23' C 1.3375(5) 0.4545(2) 0.8108(2) 0.0333(13) Uani 1 1 d . . .
H23B H 1.4054 0.4640 0.7944 0.040 Uiso 1 1 calc R . .
C24' C 1.3407(5) 0.4535(2) 0.8631(3) 0.0412(16) Uani 1 1 d . . .
H24B H 1.4100 0.4625 0.8822 0.049 Uiso 1 1 calc R . .
C25' C 1.2431(5) 0.4395(2) 0.8874(3) 0.0369(14) Uani 1 1 d . . .
H25B H 1.2465 0.4385 0.9232 0.044 Uiso 1 1 calc R . .
C26' C 1.1400(5) 0.4266(2) 0.8608(2) 0.0285(12) Uani 1 1 d . . .
C27' C 1.1367(4) 0.4295(2) 0.8079(2) 0.0240(11) Uani 1 1 d . . .
C28' C 1.0349(5) 0.4065(2) 0.8867(2) 0.0293(12) Uani 1 1 d . . .
H28B H 1.0275 0.3690 0.8794 0.035 Uiso 1 1 calc R . .
H28C H 1.0482 0.4135 0.9239 0.035 Uiso 1 1 calc R . .
C29' C 1.0122(5) 0.0533(2) 0.7953(2) 0.0275(12) Uani 1 1 d . . .
C30' C 1.0045(5) 0.0003(2) 0.7975(2) 0.0311(13) Uani 1 1 d . . .
H30B H 1.0637 -0.0156 0.8147 0.037 Uiso 1 1 calc R . .
C31' C 0.9124(5) -0.0296(2) 0.7752(2) 0.0368(15) Uani 1 1 d . . .
H31B H 0.9093 -0.0655 0.7769 0.044 Uiso 1 1 calc R . .
C32' C 0.8264(5) -0.0070(2) 0.7510(2) 0.0328(13) Uani 1 1 d . . .
H32B H 0.7632 -0.0277 0.7360 0.039 Uiso 1 1 calc R . .
C33' C 0.8288(5) 0.0458(2) 0.7477(2) 0.0274(12) Uani 1 1 d . . .
C34' C 0.9228(5) 0.0761(2) 0.7700(2) 0.0264(12) Uani 1 1 d . . .
C35' C 0.7301(5) 0.0701(2) 0.7220(2) 0.0317(13) Uani 1 1 d . . .
H35B H 0.7300 0.1061 0.7359 0.038 Uiso 1 1 calc R . .
H35D H 0.6579 0.0528 0.7317 0.038 Uiso 1 1 calc R . .
C36' C 0.7283(5) 0.0691(2) 0.6641(2) 0.0298(13) Uani 1 1 d . . .
C37' C 0.6269(5) 0.0576(2) 0.6351(3) 0.0377(15) Uani 1 1 d . . .
H37B H 0.5600 0.0456 0.6508 0.045 Uiso 1 1 calc R . .
C38' C 0.6234(5) 0.0633(3) 0.5839(3) 0.0411(16) Uani 1 1 d . . .
H38B H 0.5542 0.0556 0.5644 0.049 Uiso 1 1 calc R . .
C39' C 0.7221(6) 0.0807(2) 0.5606(3) 0.0399(15) Uani 1 1 d . . .
H39B H 0.7191 0.0846 0.5252 0.048 Uiso 1 1 calc R . .
C40' C 0.8240(5) 0.0924(2) 0.5883(2) 0.0323(13) Uani 1 1 d . . .
C41' C 0.8278(5) 0.0845(2) 0.6400(2) 0.0276(12) Uani 1 1 d . . .
C42' C 0.9260(5) 0.1179(2) 0.5648(2) 0.0370(14) Uani 1 1 d . . .
H42C H 0.9307 0.1544 0.5774 0.044 Uiso 1 1 calc R . .
H42D H 0.9105 0.1162 0.5276 0.044 Uiso 1 1 calc R . .
C43' C 1.0430(5) 0.0968(2) 0.5740(2) 0.0319(13) Uani 1 1 d . . .
C44' C 1.0794(6) 0.0556(2) 0.5431(2) 0.0399(16) Uani 1 1 d . . .
H44B H 1.0293 0.0398 0.5167 0.048 Uiso 1 1 calc R . .
C45' C 1.1863(6) 0.0374(3) 0.5502(3) 0.0478(18) Uani 1 1 d . . .
H45B H 1.2092 0.0091 0.5291 0.057 Uiso 1 1 calc R . .
C46' C 1.2601(5) 0.0602(2) 0.5880(3) 0.0405(16) Uani 1 1 d . . .
H46B H 1.3344 0.0477 0.5923 0.049 Uiso 1 1 calc R . .
C47' C 1.2277(5) 0.1016(2) 0.6204(2) 0.0343(14) Uani 1 1 d . . .
C48' C 1.1182(5) 0.1197(2) 0.6125(2) 0.0283(12) Uani 1 1 d . . .
C49' C 1.3124(5) 0.1281(2) 0.6602(2) 0.0372(15) Uani 1 1 d . . .
H49C H 1.3898 0.1269 0.6462 0.045 Uiso 1 1 calc R . .
H49D H 1.2943 0.1645 0.6649 0.045 Uiso 1 1 calc R . .
C50' C 1.3176(5) 0.1076(2) 0.7119(2) 0.0300(13) Uani 1 1 d . . .
C51' C 1.4231(5) 0.1042(3) 0.7372(3) 0.0447(17) Uani 1 1 d . . .
H51B H 1.4918 0.1113 0.7203 0.054 Uiso 1 1 calc R . .
C52' C 1.4289(6) 0.0904(3) 0.7868(3) 0.053(2) Uani 1 1 d . . .
H52B H 1.5013 0.0863 0.8029 0.064 Uiso 1 1 calc R . .
C53' C 1.3303(6) 0.0827(2) 0.8129(2) 0.0383(15) Uani 1 1 d . . .
H53B H 1.3356 0.0750 0.8474 0.046 Uiso 1 1 calc R . .
C54' C 1.2225(5) 0.0859(2) 0.7892(2) 0.0291(12) Uani 1 1 d . . .
C55' C 1.2175(5) 0.0971(2) 0.7383(2) 0.0295(13) Uani 1 1 d . . .
C56' C 1.1144(5) 0.0840(2) 0.8197(2) 0.0310(13) Uani 1 1 d . . .
H56C H 1.1334 0.0699 0.8524 0.037 Uiso 1 1 calc R . .
H56D H 1.0920 0.1194 0.8277 0.037 Uiso 1 1 calc R . .
C57' C 0.6517(6) 0.2008(2) 0.6228(2) 0.0384(15) Uani 1 1 d . . .
H57C H 0.5723 0.1902 0.6109 0.046 Uiso 1 1 calc R . .
H57D H 0.6913 0.1704 0.6323 0.046 Uiso 1 1 calc R . .
C58' C 0.7149(6) 0.2268(3) 0.5826(3) 0.0493(18) Uani 1 1 d . . .
H58C H 0.6812 0.2158 0.5484 0.059 Uiso 1 1 calc R . .
H58D H 0.7969 0.2191 0.5836 0.059 Uiso 1 1 calc R . .
C59' C 0.7009(6) 0.2844(3) 0.5958(3) 0.0444(16) Uani 1 1 d . . .
H59C H 0.7762 0.3029 0.6033 0.053 Uiso 1 1 calc R . .
H59D H 0.6611 0.2998 0.5676 0.053 Uiso 1 1 calc R . .
C60' C 0.6296(6) 0.2855(2) 0.6423(3) 0.0401(15) Uani 1 1 d . . .
H60C H 0.6518 0.3160 0.6657 0.048 Uiso 1 1 calc R . .
H60D H 0.5471 0.2862 0.6327 0.048 Uiso 1 1 calc R . .
C61' C 1.3459(6) 0.3125(3) 0.8011(4) 0.063(2) Uani 1 1 d . . .
H61C H 1.4014 0.3248 0.8291 0.075 Uiso 1 1 calc R . .
H61D H 1.2908 0.3392 0.7965 0.075 Uiso 1 1 calc R . .
C62' C 1.4073(9) 0.3004(3) 0.7527(4) 0.083(3) Uani 1 1 d . . .
H62C H 1.4891 0.3123 0.7568 0.100 Uiso 1 1 calc R . .
H62D H 1.3718 0.3170 0.7243 0.100 Uiso 1 1 calc R . .
C63' C 1.3959(7) 0.2430(3) 0.7427(3) 0.059(2) Uani 1 1 d . . .
H63C H 1.3380 0.2326 0.7151 0.071 Uiso 1 1 calc R . .
H63D H 1.4701 0.2290 0.7334 0.071 Uiso 1 1 calc R . .
C64' C 1.3579(5) 0.2255(3) 0.7926(3) 0.0421(16) Uani 1 1 d . . .
H64C H 1.3136 0.1923 0.7876 0.050 Uiso 1 1 calc R . .
H64D H 1.4245 0.2221 0.8160 0.050 Uiso 1 1 calc R . .
C65' C 0.6327(7) 0.3133(4) 0.8996(3) 0.074(3) Uani 1 1 d . B .
C66' C 0.5992(16) 0.3447(8) 0.9482(7) 0.097(6) Uiso 0.629(13) 1 d P B 1
C67' C 0.7092(18) 0.3769(8) 0.9687(8) 0.121(8) Uiso 0.629(13) 1 d P B 1
C68' C 0.7973(13) 0.3321(6) 0.9530(6) 0.075(5) Uiso 0.629(13) 1 d P B 1
C66B C 0.582(3) 0.3020(13) 0.9458(12) 0.088(9) Uiso 0.371(13) 1 d P B 2
C67B C 0.654(3) 0.2606(14) 0.9651(14) 0.121(13) Uiso 0.371(13) 1 d P B 2
C68B C 0.780(2) 0.2824(10) 0.9546(10) 0.070(8) Uiso 0.371(13) 1 d P B 2
C69' C 0.8445(15) 0.1507(7) 0.9265(7) 0.160(7) Uiso 0.932(12) 1 d P C 1
H69A H 0.8907 0.1834 0.9327 0.192 Uiso 0.932(12) 1 calc PR C 1
H69B H 0.8786 0.1242 0.9458 0.192 Uiso 0.932(12) 1 calc PR C 1
C70' C 0.7109(15) 0.1568(7) 0.9376(8) 0.178(8) Uiso 0.932(12) 1 d P C 1
H70A H 0.6961 0.1552 0.9741 0.213 Uiso 0.932(12) 1 calc PR C 1
H70B H 0.6837 0.1891 0.9261 0.213 Uiso 0.932(12) 1 calc PR C 1
C71' C 0.6556(18) 0.1105(8) 0.9057(8) 0.209(10) Uiso 0.932(12) 1 d P C 1
H71A H 0.6463 0.0807 0.9261 0.251 Uiso 0.932(12) 1 calc PR C 1
H71B H 0.5799 0.1181 0.8912 0.251 Uiso 0.932(12) 1 calc PR C 1
C72' C 0.7330(9) 0.1015(4) 0.8677(4) 0.076(3) Uiso 0.932(12) 1 d P C 1
H72A H 0.7575 0.0661 0.8678 0.092 Uiso 0.932(12) 1 calc PR C 1
H72B H 0.6952 0.1053 0.8342 0.092 Uiso 0.932(12) 1 calc PR C 1
C73' C 0.795(2) 0.5543(10) 0.7657(13) 0.043(9) Uiso 0.28(3) 1 d P D 1
C73B C 0.7867(9) 0.5446(4) 0.7349(6) 0.054(4) Uiso 0.72(3) 1 d P D 2
C74' C 0.7835(9) 0.6023(3) 0.7408(3) 0.069(3) Uani 1 1 d . . .
C75' C 0.9085(7) 0.6215(3) 0.7485(3) 0.059(2) Uani 1 1 d . D .
H75C H 0.9149 0.6567 0.7650 0.071 Uiso 1 1 calc R . .
H75D H 0.9467 0.6210 0.7156 0.071 Uiso 1 1 calc R . .
C76' C 0.9637(8) 0.5827(3) 0.7841(4) 0.079(3) Uani 1 1 d . D .
H76C H 1.0461 0.5793 0.7778 0.095 Uiso 1 1 calc R . .
H76D H 0.9545 0.5933 0.8205 0.095 Uiso 1 1 calc R . .
C77' C 1.0039(6) -0.0634(3) 0.6425(3) 0.053(2) Uani 1 1 d . E .
C78' C 1.0497(6) -0.1066(2) 0.6689(3) 0.0440(17) Uani 1 1 d . . .
C79' C 1.1645(18) -0.0911(7) 0.6901(13) 0.056(7) Uiso 0.47(5) 1 d P E 1
C79B C 1.1836(14) -0.0927(5) 0.6669(10) 0.045(6) Uiso 0.53(5) 1 d P E 2
C80' C 1.1880(6) -0.0357(3) 0.6810(4) 0.066(3) Uani 1 1 d . . .

loop_
_atom_site_aniso_label
_atom_site_aniso_U_11
_atom_site_aniso_U_22
_atom_site_aniso_U_33
_atom_site_aniso_U_23
_atom_site_aniso_U_13
_atom_site_aniso_U_12
Mo1 0.0208(2) 0.0199(2) 0.0156(2) 0.00160(16) 0.00300(17) -0.00238(17)
Mo2 0.0263(2) 0.0278(2) 0.0177(2) 0.00024(17) 0.00425(18) -0.00302(19)
Cl1 0.0313(7) 0.0286(7) 0.0306(7) 0.0022(5) 0.0056(6) -0.0034(6)
Cl2 0.0318(7) 0.0274(7) 0.0308(7) 0.0010(5) 0.0024(6) -0.0029(6)
Li1 0.026(5) 0.034(5) 0.024(5) 0.000(4) 0.001(4) -0.008(4)
Li2 0.029(5) 0.038(6) 0.020(5) -0.002(4) 0.001(4) -0.004(4)
Li3 0.033(5) 0.022(5) 0.031(5) -0.006(4) 0.006(4) -0.006(4)
Li4 0.042(6) 0.032(6) 0.034(6) -0.002(4) -0.005(5) 0.003(5)
Li5 0.034(6) 0.069(8) 0.032(6) -0.010(5) 0.005(5) -0.026(6)
Li6 0.062(8) 0.089(10) 0.016(5) -0.019(6) 0.011(5) -0.030(7)
O1 0.0213(17) 0.0234(19) 0.0182(18) -0.0005(14) 0.0033(15) 0.0005(15)
O2 0.0189(16) 0.0198(18) 0.0206(18) 0.0009(14) 0.0039(14) -0.0010(14)
O3 0.0270(18) 0.0216(19) 0.0188(18) 0.0034(14) 0.0012(15) 0.0037(15)
O4 0.0172(16) 0.0189(18) 0.0247(19) 0.0044(14) 0.0009(15) -0.0040(14)
O5 0.0298(19) 0.027(2) 0.0187(19) 0.0027(15) 0.0099(16) -0.0006(16)
O6 0.0251(18) 0.028(2) 0.023(2) -0.0056(15) -0.0054(16) -0.0046(16)
O7 0.0270(19) 0.031(2) 0.024(2) 0.0026(16) -0.0026(16) -0.0048(16)
O8 0.031(2) 0.036(2) 0.024(2) 0.0039(16) 0.0121(17) 0.0022(17)
O9 0.036(2) 0.030(2) 0.0164(19) -0.0003(15) 0.0006(16) -0.0015(17)
O10 0.0266(19) 0.031(2) 0.023(2) -0.0003(16) 0.0057(16) -0.0036(16)
O11 0.0279(19) 0.031(2) 0.029(2) 0.0021(16) 0.0070(17) 0.0078(17)
O12 0.031(2) 0.039(2) 0.021(2) -0.0011(17) -0.0016(17) -0.0043(18)
O13 0.036(2) 0.034(2) 0.029(2) 0.0022(17) 0.0087(18) -0.0098(18)
O14 0.029(2) 0.049(3) 0.029(2) -0.0015(19) 0.0006(18) -0.0018(19)
O15 0.037(2) 0.034(2) 0.050(3) 0.007(2) -0.006(2) 0.001(2)
O16 0.046(3) 0.054(3) 0.052(3) -0.014(2) 0.003(2) 0.008(2)
O17 0.041(2) 0.043(3) 0.024(2) -0.0004(18) 0.0087(19) 0.000(2)
O18 0.101(5) 0.072(4) 0.027(3) -0.005(2) 0.004(3) 0.011(3)
C1 0.025(3) 0.020(3) 0.031(3) 0.001(2) 0.003(2) -0.001(2)
C2 0.033(3) 0.026(3) 0.032(3) 0.008(2) 0.007(3) -0.005(2)
C3 0.037(3) 0.034(3) 0.028(3) 0.013(2) 0.007(3) -0.003(3)
C4 0.028(3) 0.028(3) 0.025(3) -0.001(2) -0.001(2) 0.004(2)
C5 0.020(2) 0.021(3) 0.028(3) 0.003(2) 0.008(2) 0.003(2)
C6 0.025(3) 0.024(3) 0.024(3) 0.003(2) 0.012(2) 0.003(2)
C7 0.020(2) 0.020(3) 0.033(3) 0.002(2) 0.000(2) -0.004(2)
C8 0.022(2) 0.022(3) 0.023(3) 0.002(2) 0.008(2) -0.003(2)
C9 0.020(2) 0.034(3) 0.032(3) 0.000(2) 0.001(2) -0.003(2)
C10 0.027(3) 0.032(3) 0.040(4) -0.010(3) 0.001(3) -0.013(2)
C11 0.034(3) 0.024(3) 0.030(3) -0.006(2) 0.006(3) -0.006(2)
C12 0.026(3) 0.021(3) 0.021(3) 0.000(2) 0.003(2) -0.006(2)
C13 0.022(2) 0.026(3) 0.024(3) 0.000(2) 0.002(2) -0.002(2)
C14 0.031(3) 0.023(3) 0.033(3) 0.004(2) 0.002(2) -0.003(2)
C15 0.036(3) 0.019(3) 0.026(3) 0.004(2) 0.004(2) 0.005(2)
C16 0.037(3) 0.020(3) 0.040(4) -0.005(2) 0.002(3) 0.005(2)
C17 0.048(4) 0.030(3) 0.029(3) -0.003(2) 0.011(3) 0.008(3)
C18 0.035(3) 0.027(3) 0.035(3) 0.002(2) 0.014(3) 0.008(2)
C19 0.027(3) 0.024(3) 0.025(3) 0.005(2) 0.002(2) 0.001(2)
C20 0.030(3) 0.024(3) 0.017(3) 0.007(2) 0.000(2) 0.003(2)
C21 0.020(2) 0.029(3) 0.030(3) 0.001(2) 0.004(2) 0.003(2)
C22 0.025(3) 0.030(3) 0.024(3) 0.004(2) 0.003(2) -0.001(2)
C23 0.019(3) 0.039(3) 0.035(3) 0.003(3) 0.006(2) -0.002(2)
C24 0.023(3) 0.037(3) 0.039(4) 0.002(3) 0.008(3) -0.010(2)
C25 0.027(3) 0.033(3) 0.019(3) 0.005(2) 0.004(2) -0.011(2)
C26 0.023(3) 0.032(3) 0.020(3) 0.005(2) 0.006(2) -0.007(2)
C27 0.026(3) 0.024(3) 0.015(2) -0.0022(19) 0.004(2) -0.001(2)
C28 0.023(3) 0.021(3) 0.031(3) 0.007(2) 0.000(2) -0.008(2)
C29 0.058(4) 0.039(4) 0.029(3) 0.002(3) 0.002(3) 0.003(3)
C30 0.089(6) 0.032(4) 0.034(4) -0.005(3) 0.002(4) 0.001(4)
C31 0.101(7) 0.057(5) 0.033(4) -0.005(3) 0.026(4) 0.018(5)
C32 0.066(5) 0.058(5) 0.038(4) 0.004(3) 0.029(4) 0.012(4)
C33 0.050(4) 0.039(4) 0.026(3) 0.005(3) 0.006(3) 0.008(3)
C34 0.048(4) 0.029(3) 0.022(3) 0.001(2) 0.008(3) 0.003(3)
C35 0.033(3) 0.051(4) 0.030(3) 0.013(3) 0.005(3) 0.012(3)
C36 0.030(3) 0.050(4) 0.021(3) 0.008(3) 0.005(2) 0.002(3)
C37 0.028(3) 0.067(5) 0.033(4) 0.016(3) 0.010(3) 0.004(3)
C38 0.035(3) 0.071(5) 0.034(4) 0.018(3) 0.011(3) -0.012(3)
C39 0.041(4) 0.055(4) 0.033(4) 0.015(3) 0.008(3) -0.006(3)
C40 0.031(3) 0.042(4) 0.019(3) 0.009(2) -0.001(2) -0.004(3)
C41 0.028(3) 0.037(3) 0.018(3) 0.004(2) 0.005(2) -0.003(2)
C42 0.031(3) 0.035(3) 0.037(3) 0.006(3) 0.006(3) -0.006(3)
C43 0.029(3) 0.030(3) 0.031(3) 0.008(2) 0.002(2) 0.002(2)
C44 0.038(3) 0.049(4) 0.037(4) 0.022(3) 0.010(3) 0.009(3)
C45 0.043(4) 0.067(5) 0.027(3) 0.020(3) -0.004(3) 0.006(3)
C46 0.036(3) 0.054(4) 0.034(4) 0.012(3) -0.010(3) 0.002(3)
C47 0.029(3) 0.044(4) 0.036(4) 0.005(3) 0.004(3) -0.001(3)
C48 0.028(3) 0.033(3) 0.026(3) 0.000(2) 0.005(2) 0.004(2)
C49 0.025(3) 0.058(4) 0.041(4) 0.008(3) -0.001(3) -0.003(3)
C50 0.037(3) 0.055(4) 0.031(3) 0.007(3) -0.002(3) -0.013(3)
C51 0.044(4) 0.060(5) 0.056(5) 0.001(4) -0.009(4) -0.014(4)
C52 0.053(5) 0.072(6) 0.075(6) -0.007(5) -0.017(4) -0.033(5)
C53 0.062(5) 0.048(5) 0.061(5) -0.002(4) -0.010(4) -0.027(4)
C54 0.058(4) 0.046(4) 0.028(3) -0.007(3) -0.001(3) -0.016(3)
C55 0.041(3) 0.036(3) 0.025(3) -0.001(2) -0.003(3) -0.014(3)
C56 0.063(5) 0.035(4) 0.039(4) -0.003(3) -0.001(3) -0.010(3)
C57 0.045(4) 0.040(4) 0.034(3) 0.003(3) 0.010(3) -0.022(3)
C58 0.054(5) 0.061(5) 0.080(6) 0.029(5) -0.005(4) -0.013(4)
C59 0.052(5) 0.050(5) 0.082(6) -0.013(4) 0.022(4) -0.002(4)
C60 0.047(4) 0.047(4) 0.037(4) -0.008(3) 0.009(3) -0.030(3)
C61 0.030(3) 0.041(4) 0.032(3) 0.004(3) 0.006(3) -0.001(3)
C62 0.059(5) 0.045(4) 0.049(5) 0.010(3) -0.008(4) 0.003(4)
C63 0.078(6) 0.074(6) 0.048(5) 0.004(4) -0.019(4) 0.000(5)
C64 0.041(4) 0.093(7) 0.040(4) 0.003(4) -0.005(3) -0.009(4)
C73 0.050(4) 0.059(5) 0.034(4) -0.009(3) 0.005(3) 0.000(4)
C74 0.056(4) 0.053(4) 0.032(4) 0.012(3) 0.012(3) 0.020(3)
C75 0.055(4) 0.036(4) 0.038(4) 0.004(3) -0.001(3) -0.004(3)
C76 0.043(4) 0.059(5) 0.037(4) 0.007(3) 0.014(3) 0.005(3)
Mo1' 0.0212(2) 0.0178(2) 0.0249(2) 0.00283(17) 0.00376(18) 0.00018(17)
Mo2' 0.0245(2) 0.0171(2) 0.0238(2) 0.00159(17) 0.00211(18) -0.00193(17)
Cl1' 0.0356(7) 0.0359(8) 0.0348(8) 0.0034(6) 0.0049(6) -0.0007(6)
Cl2' 0.0371(8) 0.0359(8) 0.0332(8) 0.0048(6) 0.0026(6) 0.0006(6)
Li1' 0.032(5) 0.020(5) 0.037(6) 0.003(4) -0.002(4) 0.004(4)
Li2' 0.031(5) 0.033(5) 0.023(5) -0.001(4) -0.022(4) -0.004(4)
Li3' 0.038(6) 0.042(6) 0.041(7) 0.005(5) 0.006(5) 0.009(5)
Li4' 0.048(6) 0.037(6) 0.023(5) -0.001(4) 0.006(5) 0.005(5)
Li5' 0.050(7) 0.019(5) 0.083(10) -0.007(5) -0.024(7) 0.006(5)
Li6' 0.054(7) 0.028(6) 0.082(10) -0.017(6) -0.022(7) 0.015(5)
O1' 0.0274(19) 0.0218(19) 0.028(2) 0.0038(15) 0.0047(16) 0.0014(15)
O2' 0.0216(17) 0.025(2) 0.024(2) 0.0035(15) 0.0043(15) 0.0021(15)
O3' 0.0279(19) 0.023(2) 0.024(2) 0.0033(15) 0.0076(16) 0.0025(16)
O4' 0.0235(18) 0.0202(19) 0.027(2) 0.0036(15) 0.0013(16) 0.0009(15)
O5' 0.030(2) 0.0198(19) 0.033(2) -0.0007(16) 0.0049(17) -0.0037(16)
O6' 0.0267(19) 0.023(2) 0.034(2) 0.0063(16) 0.0054(17) 0.0065(16)
O7' 0.031(2) 0.025(2) 0.028(2) 0.0066(16) 0.0050(17) 0.0025(16)
O8' 0.0268(19) 0.023(2) 0.031(2) 0.0015(16) 0.0008(17) -0.0039(16)
O9' 0.0288(19) 0.022(2) 0.028(2) -0.0013(15) 0.0043(17) 0.0028(16)
O10' 0.0281(19) 0.0215(19) 0.0224(19) 0.0027(14) 0.0018(16) -0.0024(15)
O11' 0.033(2) 0.0202(19) 0.028(2) 0.0044(15) 0.0054(17) -0.0047(16)
O12' 0.0233(18) 0.0205(19) 0.027(2) 0.0012(15) 0.0008(16) -0.0050(15)
O13' 0.038(2) 0.029(2) 0.036(2) -0.0046(18) -0.0075(19) 0.0037(18)
O14' 0.033(2) 0.026(2) 0.070(3) -0.006(2) -0.003(2) -0.0003(18)
O15' 0.048(3) 0.055(3) 0.039(3) 0.002(2) 0.011(2) -0.004(2)
O16' 0.065(3) 0.052(3) 0.037(3) 0.003(2) 0.013(2) -0.011(3)
O17' 0.053(3) 0.025(2) 0.089(4) 0.008(2) 0.013(3) 0.007(2)
O18' 0.046(3) 0.018(2) 0.064(3) -0.004(2) -0.003(2) 0.0038(19)
C1' 0.033(3) 0.025(3) 0.024(3) 0.005(2) 0.008(2) 0.001(2)
C2' 0.037(3) 0.032(3) 0.040(4) -0.002(3) 0.003(3) -0.002(3)
C3' 0.046(4) 0.029(3) 0.052(4) -0.010(3) 0.003(3) 0.010(3)
C4' 0.032(3) 0.033(3) 0.038(4) 0.001(3) 0.003(3) 0.009(3)
C5' 0.028(3) 0.022(3) 0.026(3) 0.004(2) 0.007(2) 0.004(2)
C6' 0.024(3) 0.028(3) 0.026(3) 0.008(2) 0.009(2) -0.002(2)
C7' 0.021(2) 0.026(3) 0.039(3) 0.005(2) 0.008(2) 0.004(2)
C8' 0.025(3) 0.024(3) 0.031(3) 0.001(2) 0.001(2) 0.002(2)
C9' 0.026(3) 0.031(3) 0.039(4) 0.003(3) 0.000(3) 0.006(2)
C10' 0.028(3) 0.032(3) 0.042(4) 0.005(3) -0.005(3) 0.006(2)
C11' 0.040(3) 0.028(3) 0.037(3) 0.005(2) -0.008(3) 0.001(3)
C12' 0.028(3) 0.016(3) 0.037(3) 0.004(2) 0.004(2) 0.002(2)
C13' 0.018(2) 0.020(3) 0.031(3) 0.003(2) -0.003(2) 0.002(2)
C14' 0.033(3) 0.039(3) 0.027(3) 0.000(2) -0.004(3) 0.000(3)
C15' 0.027(3) 0.027(3) 0.025(3) 0.007(2) 0.004(2) 0.001(2)
C16' 0.039(3) 0.032(3) 0.029(3) 0.010(2) 0.004(3) 0.007(3)
C17' 0.041(3) 0.023(3) 0.043(4) 0.012(3) 0.006(3) -0.001(3)
C18' 0.029(3) 0.026(3) 0.040(4) 0.008(2) 0.007(3) -0.009(2)
C19' 0.025(3) 0.027(3) 0.028(3) 0.011(2) 0.011(2) 0.001(2)
C20' 0.029(3) 0.022(3) 0.023(3) 0.004(2) 0.009(2) -0.001(2)
C21' 0.024(3) 0.032(3) 0.033(3) 0.008(2) 0.004(2) 0.004(2)
C22' 0.024(3) 0.020(3) 0.034(3) 0.003(2) 0.004(2) 0.004(2)
C23' 0.031(3) 0.028(3) 0.040(4) 0.007(3) 0.002(3) -0.004(2)
C24' 0.033(3) 0.043(4) 0.047(4) 0.006(3) -0.005(3) -0.004(3)
C25' 0.033(3) 0.040(4) 0.037(4) 0.008(3) -0.007(3) -0.001(3)
C26' 0.031(3) 0.020(3) 0.035(3) 0.003(2) 0.002(3) 0.003(2)
C27' 0.022(2) 0.021(3) 0.029(3) 0.004(2) 0.000(2) -0.002(2)
C28' 0.031(3) 0.032(3) 0.026(3) 0.007(2) 0.003(2) -0.003(2)
C29' 0.031(3) 0.028(3) 0.024(3) 0.003(2) 0.009(2) 0.001(2)
C30' 0.043(3) 0.028(3) 0.024(3) 0.009(2) 0.005(3) 0.003(3)
C31' 0.046(4) 0.026(3) 0.038(4) 0.007(3) 0.013(3) -0.009(3)
C32' 0.037(3) 0.031(3) 0.029(3) 0.000(2) 0.004(3) -0.012(3)
C33' 0.027(3) 0.029(3) 0.026(3) 0.000(2) 0.010(2) -0.004(2)
C34' 0.033(3) 0.026(3) 0.021(3) 0.004(2) 0.013(2) -0.001(2)
C35' 0.023(3) 0.036(3) 0.035(3) 0.000(3) 0.006(2) -0.003(2)
C36' 0.030(3) 0.024(3) 0.035(3) -0.001(2) 0.002(3) -0.006(2)
C37' 0.031(3) 0.036(4) 0.045(4) -0.001(3) -0.001(3) -0.004(3)
C38' 0.030(3) 0.048(4) 0.041(4) -0.005(3) -0.012(3) -0.010(3)
C39' 0.046(4) 0.040(4) 0.032(3) 0.001(3) -0.005(3) -0.006(3)
C40' 0.031(3) 0.032(3) 0.035(3) 0.006(2) 0.003(3) 0.000(3)
C41' 0.032(3) 0.018(3) 0.031(3) -0.001(2) -0.002(2) -0.003(2)
C42' 0.049(4) 0.040(4) 0.022(3) 0.010(2) -0.003(3) -0.006(3)
C43' 0.036(3) 0.030(3) 0.030(3) 0.006(2) 0.016(3) -0.007(3)
C44' 0.054(4) 0.037(4) 0.026(3) -0.006(3) 0.012(3) -0.014(3)
C45' 0.059(4) 0.034(4) 0.049(4) -0.007(3) 0.020(4) 0.001(3)
C46' 0.033(3) 0.042(4) 0.046(4) 0.001(3) 0.019(3) -0.004(3)
C47' 0.036(3) 0.030(3) 0.038(4) 0.003(3) 0.016(3) -0.004(3)
C48' 0.035(3) 0.028(3) 0.021(3) 0.006(2) 0.010(2) -0.008(2)
C49' 0.026(3) 0.042(4) 0.044(4) 0.003(3) 0.015(3) -0.003(3)
C50' 0.031(3) 0.025(3) 0.033(3) -0.003(2) 0.003(3) 0.001(2)
C51' 0.023(3) 0.058(5) 0.053(5) -0.001(3) 0.003(3) 0.002(3)
C52' 0.038(4) 0.065(5) 0.054(5) -0.005(4) -0.009(3) 0.012(4)
C53' 0.046(4) 0.046(4) 0.023(3) 0.003(3) -0.001(3) 0.010(3)
C54' 0.028(3) 0.021(3) 0.037(3) -0.003(2) -0.003(3) 0.003(2)
C55' 0.029(3) 0.023(3) 0.035(3) -0.004(2) -0.002(3) 0.003(2)
C56' 0.039(3) 0.027(3) 0.027(3) -0.001(2) 0.000(3) 0.001(3)
C57' 0.042(3) 0.027(3) 0.044(4) -0.001(3) -0.013(3) 0.001(3)
C58' 0.031(3) 0.065(5) 0.050(5) -0.004(4) -0.003(3) 0.007(3)
C59' 0.042(4) 0.044(4) 0.047(4) 0.008(3) -0.006(3) -0.012(3)
C60' 0.042(3) 0.032(3) 0.045(4) -0.002(3) -0.019(3) 0.007(3)
C61' 0.042(4) 0.034(4) 0.107(7) -0.009(4) -0.027(5) -0.008(3)
C62' 0.089(7) 0.056(6) 0.103(8) 0.027(5) -0.012(6) -0.032(5)
C63' 0.057(5) 0.048(5) 0.073(6) 0.009(4) 0.006(4) -0.008(4)
C64' 0.031(3) 0.036(4) 0.061(5) 0.010(3) -0.004(3) 0.005(3)
C65' 0.048(5) 0.120(8) 0.056(6) 0.001(5) 0.007(4) 0.030(5)
C74' 0.103(7) 0.040(5) 0.065(6) 0.008(4) 0.006(5) -0.009(5)
C75' 0.095(6) 0.029(4) 0.056(5) 0.010(3) 0.031(5) 0.010(4)
C76' 0.073(6) 0.049(5) 0.111(8) -0.025(5) 0.036(6) -0.005(4)
C77' 0.052(4) 0.026(3) 0.077(6) -0.015(3) -0.022(4) 0.005(3)
C78' 0.047(4) 0.033(4) 0.050(4) 0.003(3) -0.001(3) -0.011(3)
C80' 0.036(4) 0.035(4) 0.126(8) 0.003(4) -0.017(5) 0.004(3)

loop_
_atom_type_symbol
_atom_type_description
_atom_type_scat_dispersion_real
_atom_type_scat_dispersion_imag
_atom_type_scat_source
C C 0.0033 0.0016 'International Tables Vol C Tables 4.2.6.8 and 6.1.1.4'
H H 0.0000 0.0000 'International Tables Vol C Tables 4.2.6.8 and 6.1.1.4'
Li Li -0.0003 0.0001 'International Tables Vol C Tables 4.2.6.8 and 6.1.1.4'
O O 0.0106 0.0060 'International Tables Vol C Tables 4.2.6.8 and 6.1.1.4'
Mo Mo -1.6832 0.6857 'International Tables Vol C Tables 4.2.6.8 and 6.1.1.4'
Cl Cl 0.1484 0.1585 'International Tables Vol C Tables 4.2.6.8 and 6.1.1.4'

loop_
_geom_angle_atom_site_label_1
_geom_angle_atom_site_label_2
_geom_angle_atom_site_label_3
_geom_angle
O6 Mo1 O5 103.84(18)
O6 Mo1 O3 98.66(17)
O5 Mo1 O3 99.09(16)
O6 Mo1 O1 93.31(16)
O5 Mo1 O1 93.68(16)
O3 Mo1 O1 159.84(14)
O6 Mo1 O2 163.45(16)
O5 Mo1 O2 92.21(15)
O3 Mo1 O2 82.48(14)
O1 Mo1 O2 81.49(14)
O6 Mo1 O4 91.80(16)
O5 Mo1 O4 163.75(16)
O3 Mo1 O4 82.61(14)
O1 Mo1 O4 80.85(14)
O2 Mo1 O4 71.90(13)
O6 Mo1 Li5 127.8(2)
O5 Mo1 Li5 128.1(2)
O3 Mo1 Li5 79.5(3)
O1 Mo1 Li5 80.3(3)
O2 Mo1 Li5 35.9(2)
O4 Mo1 Li5 36.0(2)
O8 Mo2 O7 103.68(18)
O8 Mo2 O11 98.58(17)
O7 Mo2 O11 100.03(18)
O8 Mo2 O9 94.14(17)
O7 Mo2 O9 92.67(17)
O11 Mo2 O9 159.32(15)
O8 Mo2 O12 91.52(17)
O7 Mo2 O12 163.97(16)
O11 Mo2 O12 82.39(16)
O9 Mo2 O12 81.03(15)
O8 Mo2 O10 163.75(17)
O7 Mo2 O10 92.06(16)
O11 Mo2 O10 82.34(15)
O9 Mo2 O10 80.94(15)
O12 Mo2 O10 72.45(15)
O8 Mo2 Li6 127.7(3)
O7 Mo2 Li6 128.5(3)
O11 Mo2 Li6 77.1(3)
O9 Mo2 Li6 82.2(3)
O12 Mo2 Li6 36.3(2)
O10 Mo2 Li6 36.5(2)
Li1 Cl1 Li4 100.2(4)
Li1 Cl1 Li3 100.7(3)
Li4 Cl1 Li3 77.3(4)
Li4 Cl2 Li2 104.8(4)
Li4 Cl2 Li3 77.7(3)
Li2 Cl2 Li3 103.2(3)
O5 Li1 O13 107.4(5)
O5 Li1 O7 109.9(5)
O13 Li1 O7 109.5(5)
O5 Li1 Cl1 108.1(4)
O13 Li1 Cl1 112.0(5)
O7 Li1 Cl1 109.9(4)
O14 Li2 O8 109.2(5)
O14 Li2 O6 107.8(5)
O8 Li2 O6 108.0(5)
O14 Li2 Cl2 121.6(5)
O8 Li2 Cl2 104.9(4)
O6 Li2 Cl2 104.6(4)
O15 Li3 O1 110.7(5)
O15 Li3 Cl1 108.1(4)
O1 Li3 Cl1 114.6(4)
O15 Li3 Cl2 104.7(4)
O1 Li3 Cl2 116.6(5)
Cl1 Li3 Cl2 101.2(4)
O15 Li3 Li4 109.0(4)
O1 Li3 Li4 140.4(6)
Cl1 Li3 Li4 51.3(3)
Cl2 Li3 Li4 50.7(3)
O9 Li4 O16 109.0(5)
O9 Li4 Cl2 113.6(5)
O16 Li4 Cl2 112.1(5)
O9 Li4 Cl1 115.3(5)
O16 Li4 Cl1 104.3(5)
Cl2 Li4 Cl1 102.2(4)
O9 Li4 Li3 138.7(5)
O16 Li4 Li3 112.2(5)
Cl2 Li4 Li3 51.6(3)
Cl1 Li4 Li3 51.4(3)
O17 Li5 O2 151.9(6)
O17 Li5 O4 125.3(6)
O2 Li5 O4 82.6(5)
O17 Li5 Mo1 166.7(5)
O2 Li5 Mo1 41.2(2)
O4 Li5 Mo1 41.4(3)
O12 Li6 O10 84.4(5)
O12 Li6 O18 123.3(7)
O10 Li6 O18 150.3(7)
O12 Li6 C48 72.1(4)
O10 Li6 C48 70.9(4)
O18 Li6 C48 124.2(8)
O12 Li6 Mo2 42.3(2)
O10 Li6 Mo2 42.5(2)
O18 Li6 Mo2 165.1(6)
C48 Li6 Mo2 60.4(2)
C6 O1 Li3 116.9(4)
C6 O1 Mo1 122.0(3)
Li3 O1 Mo1 121.1(4)
C13 O2 Li5 125.4(4)
C13 O2 Mo1 131.7(3)
Li5 O2 Mo1 102.9(3)
C20 O3 Mo1 124.3(3)
C27 O4 Li5 127.7(4)
C27 O4 Mo1 129.7(3)
Li5 O4 Mo1 102.5(4)
Mo1 O5 Li1 147.8(3)
Mo1 O6 Li2 152.4(4)
Mo2 O7 Li1 147.4(4)
Mo2 O8 Li2 151.5(4)
C34 O9 Li4 115.8(5)
C34 O9 Mo2 121.3(4)
Li4 O9 Mo2 122.9(3)
C41 O10 Li6 129.8(5)
C41 O10 Mo2 128.8(3)
Li6 O10 Mo2 101.1(4)
C48 O11 Mo2 123.8(3)
C55 O12 Li6 126.8(5)
C55 O12 Mo2 131.5(4)
Li6 O12 Mo2 101.4(4)
C57 O13 C60 105.1(5)
C57 O13 Li1 119.0(5)
C60 O13 Li1 118.7(4)
C61 O14 C64 105.3(5)
C61 O14 Li2 118.2(4)
C64 O14 Li2 120.8(5)
C68 O15 C65 108.2(7)
C68 O15 Li3 122.7(6)
C65 O15 Li3 127.5(5)
C69A O16 C72 97.9(12)
C69A O16 C69 31.3(11)
C72 O16 C69 105.3(8)
C69A O16 C72A 118.0(14)
C72 O16 C72A 23.4(10)
C69 O16 C72A 115.6(11)
C69A O16 Li4 126.0(11)
C72 O16 Li4 132.2(7)
C69 O16 Li4 121.9(7)
C72A O16 Li4 115.6(10)
C73 O17 C76 105.0(5)
C73 O17 Li5 134.5(5)
C76 O17 Li5 120.4(5)
C77 O18 C80 114.3(9)
C77 O18 Li6 126.0(8)
C80 O18 Li6 119.8(7)
C2 C1 C6 119.6(5)
C2 C1 C28 120.1(5)
C6 C1 C28 120.4(5)
C1 C2 C3 121.7(5)
C2 C3 C4 118.9(5)
C5 C4 C3 121.7(5)
C4 C5 C6 118.3(5)
C4 C5 C7 120.0(5)
C6 C5 C7 121.6(5)
O1 C6 C5 119.8(5)
O1 C6 C1 120.4(5)
C5 C6 C1 119.8(5)
C5 C7 C8 117.0(4)
C9 C8 C13 119.3(5)
C9 C8 C7 121.7(5)
C13 C8 C7 118.7(4)
C8 C9 C10 120.3(6)
C11 C10 C9 120.6(5)
C10 C11 C12 120.5(5)
C11 C12 C13 118.7(5)
C11 C12 C14 121.2(5)
C13 C12 C14 120.0(5)
O2 C13 C8 120.2(5)
O2 C13 C12 119.4(5)
C8 C13 C12 120.4(5)
C12 C14 C15 117.4(5)
C16 C15 C20 118.1(5)
C16 C15 C14 121.4(5)
C20 C15 C14 120.5(5)
C17 C16 C15 121.4(5)
C16 C17 C18 119.7(5)
C17 C18 C19 120.9(5)
C20 C19 C18 118.7(5)
C20 C19 C21 121.5(5)
C18 C19 C21 119.8(5)
O3 C20 C19 118.9(5)
O3 C20 C15 120.0(5)
C19 C20 C15 121.1(5)
C19 C21 C22 117.7(5)
C23 C22 C27 118.5(5)
C23 C22 C21 120.6(5)
C27 C22 C21 120.6(5)
C24 C23 C22 120.7(6)
C23 C24 C25 120.2(5)
C24 C25 C26 120.9(5)
C25 C26 C27 118.8(5)
C25 C26 C28 121.4(5)
C27 C26 C28 119.5(4)
O4 C27 C26 119.9(5)
O4 C27 C22 119.4(5)
C26 C27 C22 120.7(5)
C1 C28 C26 118.1(4)
C30 C29 C34 118.3(7)
C30 C29 C56 121.3(6)
C34 C29 C56 120.4(6)
C29 C30 C31 121.1(7)
C32 C31 C30 119.6(6)
C31 C32 C33 121.6(7)
C34 C33 C32 118.4(6)
C34 C33 C35 121.5(5)
C32 C33 C35 120.2(6)
O9 C34 C33 119.7(5)
O9 C34 C29 119.3(5)
C33 C34 C29 121.1(5)
C33 C35 C36 117.4(5)
C41 C36 C37 119.1(6)
C41 C36 C35 120.8(5)
C37 C36 C35 119.7(6)
C38 C37 C36 120.2(6)
C37 C38 C39 120.6(6)
C38 C39 C40 120.5(7)
C39 C40 C41 118.4(6)
C39 C40 C42 121.2(6)
C41 C40 C42 120.1(5)
O10 C41 C36 119.4(5)
O10 C41 C40 119.7(5)
C36 C41 C40 120.9(5)
C40 C42 C43 116.6(5)
C48 C43 C44 120.6(6)
C48 C43 C42 119.4(5)
C44 C43 C42 119.9(5)
C45 C44 C43 120.1(6)
C46 C45 C44 119.2(6)
C45 C46 C47 123.2(6)
C46 C47 C48 118.2(6)
C46 C47 C49 121.3(6)
C48 C47 C49 120.5(6)
O11 C48 C43 120.7(5)
O11 C48 C47 120.6(5)
C43 C48 C47 118.6(5)
O11 C48 Li6 98.6(4)
C43 C48 Li6 85.7(4)
C47 C48 Li6 82.4(4)
C50 C49 C47 116.8(5)
C55 C50 C51 118.5(7)
C55 C50 C49 121.4(5)
C51 C50 C49 119.7(7)
C52 C51 C50 119.8(8)
C53 C52 C51 121.0(7)
C52 C53 C54 121.9(8)
C53 C54 C55 116.6(7)
C53 C54 C56 123.1(7)
C55 C54 C56 120.2(6)
O12 C55 C50 118.7(6)
O12 C55 C54 119.1(6)
C50 C55 C54 122.1(6)
C54 C56 C29 115.2(6)
O13 C57 C58 105.2(5)
C57 C58 C59 104.8(7)
C60 C59 C58 103.6(6)
O13 C60 C59 104.9(6)
O14 C61 C62 105.3(5)
C61 C62 C63 102.3(6)
C64 C63 C62 105.1(7)
O14 C64 C63 106.7(6)
O15 C65 C66 102.6(7)
C67 C66 C65 102.9(11)
C66 C67 C68 109.0(14)
O15 C68 C67 107.2(11)
C70 C69 O16 107.8(11)
C69 C70 C71 105.6(13)
C72 C71 C70 100.6(11)
O16 C72 C71 106.9(10)
O16 C69A C70A 98(2)
C69A C70A C71A 118(3)
C70A C71A C72A 106(3)
O16 C72A C71A 95.3(18)
O17 C73 C74 105.4(5)
C75 C74 C73 104.1(6)
C76 C75 C74 104.8(6)
O17 C76 C75 105.5(6)
O18 C77 C78 98.5(12)
C79 C78 C77 112.5(19)
C78 C79 C80 112.7(17)
O18 C80 C79 95.8(9)
O5' Mo1' O6' 103.78(18)
O5' Mo1' O3' 99.63(17)
O6' Mo1' O3' 98.58(17)
O5' Mo1' O1' 92.81(16)
O6' Mo1' O1' 93.96(16)
O3' Mo1' O1' 159.66(15)
O5' Mo1' O2' 92.17(16)
O6' Mo1' O2' 163.70(16)
O3' Mo1' O2' 81.76(14)
O1' Mo1' O2' 81.75(14)
O5' Mo1' O4' 164.01(16)
O6' Mo1' O4' 91.40(16)
O3' Mo1' O4' 82.79(15)
O1' Mo1' O4' 80.95(14)
O2' Mo1' O4' 72.44(14)
O5' Mo1' Li5' 128.2(3)
O6' Mo1' Li5' 127.5(3)
O3' Mo1' Li5' 81.3(3)
O1' Mo1' Li5' 78.3(3)
O2' Mo1' Li5' 36.3(2)
O4' Mo1' Li5' 36.2(2)
O8' Mo2' O7' 104.18(18)
O8' Mo2' O11' 99.40(17)
O7' Mo2' O11' 99.43(17)
O8' Mo2' O9' 93.34(16)
O7' Mo2' O9' 93.14(16)
O11' Mo2' O9' 159.28(15)
O8' Mo2' O12' 92.55(16)
O7' Mo2' O12' 162.70(16)
O11' Mo2' O12' 81.81(15)
O9' Mo2' O12' 81.36(14)
O8' Mo2' O10' 164.44(17)
O7' Mo2' O10' 90.75(16)
O11' Mo2' O10' 82.11(14)
O9' Mo2' O10' 81.31(14)
O12' Mo2' O10' 72.26(14)
O8' Mo2' Li6' 128.5(3)
O7' Mo2' Li6' 126.8(3)
O11' Mo2' Li6' 80.4(3)
O9' Mo2' Li6' 78.9(3)
O12' Mo2' Li6' 36.1(3)
O10' Mo2' Li6' 36.2(3)
Li1' Cl1' Li3' 99.1(4)
Li1' Cl1' Li4' 100.2(3)
Li3' Cl1' Li4' 81.3(4)
Li2' Cl2' Li3' 102.7(4)
Li2' Cl2' Li4' 99.5(3)
Li3' Cl2' Li4' 81.4(4)
O13' Li1' O5' 108.5(5)
O13' Li1' O7' 109.0(5)
O5' Li1' O7' 106.0(5)
O13' Li1' Cl1' 113.4(5)
O5' Li1' Cl1' 110.8(4)
O7' Li1' Cl1' 109.0(5)
O6' Li2' O8' 108.9(5)
O6' Li2' O14' 112.0(5)
O8' Li2' O14' 107.3(5)
O6' Li2' Cl2' 105.7(5)
O8' Li2' Cl2' 106.5(4)
O14' Li2' Cl2' 116.0(4)
O15' Li3' O1' 107.4(5)
O15' Li3' Cl1' 104.9(5)
O1' Li3' Cl1' 118.3(6)
O15' Li3' Cl2' 111.2(6)
O1' Li3' Cl2' 115.6(5)
Cl1' Li3' Cl2' 98.9(4)
O15' Li3' Li4' 114.2(5)
O1' Li3' Li4' 138.3(5)
Cl1' Li3' Li4' 49.6(3)
Cl2' Li3' Li4' 49.5(3)
O16' Li4' O9' 107.8(5)
O16' Li4' Cl2' 104.9(5)
O9' Li4' Cl2' 122.9(5)
O16' Li4' Cl1' 108.3(5)
O9' Li4' Cl1' 113.8(5)
Cl2' Li4' Cl1' 98.0(4)
O16' Li4' Li3' 111.7(5)
O9' Li4' Li3' 140.3(5)
Cl2' Li4' Li3' 49.1(3)
Cl1' Li4' Li3' 49.1(3)
O17' Li5' O4' 147.7(7)
O17' Li5' O2' 127.6(7)
O4' Li5' O2' 83.5(4)
O17' Li5' Mo1' 167.8(7)
O4' Li5' Mo1' 41.8(2)
O2' Li5' Mo1' 41.7(2)
O12' Li6' O10' 85.0(5)
O12' Li6' O18' 127.5(7)
O10' Li6' O18' 146.2(7)
O12' Li6' Mo2' 42.4(3)
O10' Li6' Mo2' 42.7(3)
O18' Li6' Mo2' 167.7(7)
C6' O1' Li3' 120.1(4)
C6' O1' Mo1' 121.1(3)
Li3' O1' Mo1' 118.7(3)
C13' O2' Li5' 126.9(5)
C13' O2' Mo1' 131.1(3)
Li5' O2' Mo1' 102.0(4)
C20' O3' Mo1' 125.4(3)
C27' O4' Li5' 127.6(5)
C27' O4' Mo1' 130.4(3)
Li5' O4' Mo1' 102.0(4)
Mo1' O5' Li1' 149.2(4)
Mo1' O6' Li2' 151.7(4)
Mo2' O7' Li1' 148.3(4)
Mo2' O8' Li2' 152.1(4)
C34' O9' Li4' 120.7(4)
C34' O9' Mo2' 121.5(3)
Li4' O9' Mo2' 117.6(4)
C41' O10' Li6' 127.3(5)
C41' O10' Mo2' 131.5(3)
Li6' O10' Mo2' 101.2(4)
C48' O11' Mo2' 125.0(3)
C55' O12' Li6' 127.8(5)
C55' O12' Mo2' 130.7(3)
Li6' O12' Mo2' 101.5(4)
C60' O13' C57' 103.7(5)
C60' O13' Li1' 117.6(4)
C57' O13' Li1' 117.6(4)
C61' O14' C64' 104.8(5)
C61' O14' Li2' 116.4(5)
C64' O14' Li2' 118.2(5)
C65' O15' C68' 107.6(8)
C65' O15' C68B 108.6(11)
C68' O15' C68B 52.1(10)
C65' O15' Li3' 119.3(6)
C68' O15' Li3' 128.3(7)
C68B O15' Li3' 122.8(10)
C72' O16' C69' 109.5(9)
C72' O16' Li4' 120.7(7)
C69' O16' Li4' 124.5(9)
C73' O17' C76' 99.6(13)
C73' O17' C73B 31.7(13)
C76' O17' C73B 113.5(7)
C73' O17' Li5' 125.9(12)
C76' O17' Li5' 132.8(6)
C73B O17' Li5' 112.4(6)
C77' O18' C80' 110.9(5)
C77' O18' Li6' 125.2(6)
C80' O18' Li6' 121.0(6)
C2' C1' C6' 119.2(6)
C2' C1' C28' 119.6(5)
C6' C1' C28' 121.2(5)
C1' C2' C3' 120.7(6)
C4' C3' C2' 120.3(6)
C5' C4' C3' 120.0(6)
C4' C5' C6' 119.9(5)
C4' C5' C7' 119.7(5)
C6' C5' C7' 120.4(5)
O1' C6' C1' 119.9(5)
O1' C6' C5' 120.2(5)
C1' C6' C5' 119.9(5)
C5' C7' C8' 117.4(5)
C13' C8' C9' 119.0(5)
C13' C8' C7' 119.5(5)
C9' C8' C7' 121.2(5)
C8' C9' C10' 121.5(5)
C11' C10' C9' 118.4(6)
C10' C11' C12' 122.5(6)
C11' C12' C13' 118.2(5)
C11' C12' C14' 121.4(6)
C13' C12' C14' 120.0(5)
O2' C13' C8' 120.0(5)
O2' C13' C12' 119.7(5)
C8' C13' C12' 120.3(5)
C15' C14' C12' 116.9(5)
C16' C15' C20' 118.7(5)
C16' C15' C14' 120.2(6)
C20' C15' C14' 121.1(5)
C17' C16' C15' 121.2(6)
C16' C17' C18' 119.1(6)
C17' C18' C19' 122.4(5)
C18' C19' C20' 117.3(5)
C18' C19' C21' 120.7(5)
C20' C19' C21' 122.0(5)
O3' C20' C15' 119.2(5)
O3' C20' C19' 119.5(5)
C15' C20' C19' 121.2(5)
C19' C21' C22' 118.8(5)
C23' C22' C27' 117.6(5)
C23' C22' C21' 122.0(5)
C27' C22' C21' 120.1(5)
C24' C23' C22' 121.5(6)
C25' C24' C23' 119.9(6)
C24' C25' C26' 121.6(6)
C25' C26' C27' 118.1(5)
C25' C26' C28' 121.8(6)
C27' C26' C28' 120.0(5)
O4' C27' C26' 119.5(5)
O4' C27' C22' 119.3(5)
C26' C27' C22' 121.3(5)
C1' C28' C26' 116.5(5)
C30' C29' C34' 118.3(5)
C30' C29' C56' 119.5(6)
C34' C29' C56' 122.2(5)
C31' C30' C29' 121.5(6)
C32' C31' C30' 119.6(6)
C31' C32' C33' 121.6(5)
C32' C33' C34' 118.9(6)
C32' C33' C35' 120.5(5)
C34' C33' C35' 120.7(5)
O9' C34' C33' 120.2(5)
O9' C34' C29' 119.7(5)
C33' C34' C29' 120.1(5)
C33' C35' C36' 117.5(5)
C37' C36' C41' 119.1(6)
C37' C36' C35' 121.2(5)
C41' C36' C35' 119.4(5)
C38' C37' C36' 120.5(6)
C37' C38' C39' 119.9(6)
C40' C39' C38' 121.1(6)
C39' C40' C41' 118.5(6)
C39' C40' C42' 121.1(6)
C41' C40' C42' 120.2(5)
O10' C41' C40' 119.5(5)
O10' C41' C36' 119.8(5)
C40' C41' C36' 120.7(5)
C40' C42' C43' 117.7(5)
C44' C43' C48' 118.5(6)
C44' C43' C42' 120.9(6)
C48' C43' C42' 120.6(5)
C45' C44' C43' 121.2(6)
C44' C45' C46' 120.0(6)
C45' C46' C47' 121.2(6)
C48' C47' C46' 117.9(6)
C48' C47' C49' 121.5(5)
C46' C47' C49' 120.5(6)
O11' C48' C43' 119.7(5)
O11' C48' C47' 119.0(5)
C43' C48' C47' 121.2(5)
C50' C49' C47' 117.7(5)
C51' C50' C55' 118.0(6)
C51' C50' C49' 120.0(6)
C55' C50' C49' 121.5(5)
C52' C51' C50' 120.7(6)
C53' C52' C51' 120.5(7)
C52' C53' C54' 120.7(6)
C53' C54' C55' 118.3(5)
C53' C54' C56' 120.6(6)
C55' C54' C56' 120.6(5)
O12' C55' C54' 119.0(5)
O12' C55' C50' 119.5(5)
C54' C55' C50' 121.5(5)
C29' C56' C54' 116.7(5)
O13' C57' C58' 104.2(5)
C57' C58' C59' 104.7(5)
C60' C59' C58' 103.4(5)
O13' C60' C59' 105.3(5)
O14' C61' C62' 106.2(6)
C61' C62' C63' 105.7(7)
C64' C63' C62' 103.2(7)
O14' C64' C63' 104.2(6)
C66B C65' O15' 108.3(14)
C66B C65' C66' 44.5(13)
O15' C65' C66' 107.2(9)
C65' C66' C67' 106.5(14)
C66' C67' C68' 94.8(15)
O15' C68' C67' 107.6(13)
C65' C66B C67B 104(2)
C66B C67B C68B 101(3)
O15' C68B C67B 99(2)
O16' C69' C70' 96.0(13)
C71' C70' C69' 101.2(15)
C72' C71' C70' 103.3(16)
O16' C72' C71' 110.8(12)
O17' C73' C74' 117.3(18)
C74' C73B O17' 100.8(8)
C73' C74' C73B 32.3(11)
C73' C74' C75' 96.5(12)
C73B C74' C75' 104.8(8)
C74' C75' C76' 104.6(6)
O17' C76' C75' 101.6(7)
O18' C77' C78' 103.9(5)
C79' C78' C77' 108.7(10)
C79' C78' C79B 24.4(9)
C77' C78' C79B 99.8(8)
C78' C79' C80' 107.7(14)
C80' C79B C78' 101.1(11)
O18' C80' C79' 104.4(9)
O18' C80' C79B 104.3(7)
C79' C80' C79B 25.1(8)

loop_
_geom_bond_atom_site_label_1
_geom_bond_atom_site_label_2
_geom_bond_distance
Mo1 O6 1.723(3)
Mo1 O5 1.724(3)
Mo1 O3 1.954(4)
Mo1 O1 2.051(4)
Mo1 O2 2.088(3)
Mo1 O4 2.096(3)
Mo1 Li5 3.091(11)
Mo2 O8 1.720(4)
Mo2 O7 1.722(4)
Mo2 O11 1.964(4)
Mo2 O9 2.055(4)
Mo2 O12 2.095(4)
Mo2 O10 2.099(4)
Mo2 Li6 3.051(10)
Cl1 Li1 2.345(10)
Cl1 Li4 2.362(10)
Cl1 Li3 2.367(10)
Cl2 Li4 2.340(11)
Cl2 Li2 2.355(11)
Cl2 Li3 2.369(10)
Li1 O5 1.933(10)
Li1 O13 1.938(10)
Li1 O7 1.964(11)
Li2 O14 1.937(10)
Li2 O8 1.945(10)
Li2 O6 1.971(10)
Li3 O15 1.925(12)
Li3 O1 1.933(9)
Li3 Li4 2.955(14)
Li4 O9 1.946(12)
Li4 O16 1.957(11)
Li5 O17 1.843(12)
Li5 O2 1.860(11)
Li5 O4 1.862(11)
Li6 O12 1.841(12)
Li6 O10 1.848(11)
Li6 O18 1.849(11)
Li6 C48 2.756(15)
O1 C6 1.356(6)
O2 C13 1.347(6)
O3 C20 1.359(6)
O4 C27 1.351(6)
O9 C34 1.362(6)
O10 C41 1.353(6)
O11 C48 1.344(7)
O12 C55 1.343(7)
O13 C57 1.425(7)
O13 C60 1.433(7)
O14 C61 1.437(7)
O14 C64 1.439(8)
O15 C68 1.423(12)
O15 C65 1.426(9)
O16 C69A 1.42(3)
O16 C72 1.421(14)
O16 C69 1.519(16)
O16 C72A 1.57(3)
O17 C73 1.425(8)
O17 C76 1.439(7)
O18 C77 1.438(14)
O18 C80 1.455(13)
C1 C2 1.372(8)
C1 C6 1.414(7)
C1 C28 1.509(7)
C2 C3 1.376(8)
C3 C4 1.394(7)
C4 C5 1.391(8)
C5 C6 1.410(7)
C5 C7 1.515(7)
C7 C8 1.535(7)
C8 C9 1.387(7)
C8 C13 1.407(7)
C9 C10 1.395(8)
C10 C11 1.381(8)
C11 C12 1.403(7)
C12 C13 1.409(7)
C12 C14 1.505(8)
C14 C15 1.510(7)
C15 C16 1.402(7)
C15 C20 1.408(7)
C16 C17 1.380(8)
C17 C18 1.388(8)
C18 C19 1.401(7)
C19 C20 1.397(7)
C19 C21 1.502(7)
C21 C22 1.525(8)
C22 C23 1.395(7)
C22 C27 1.412(7)
C23 C24 1.382(8)
C24 C25 1.383(8)
C25 C26 1.390(7)
C26 C27 1.399(7)
C26 C28 1.517(7)
C29 C30 1.388(8)
C29 C34 1.409(9)
C29 C56 1.523(9)
C30 C31 1.394(11)
C31 C32 1.360(11)
C32 C33 1.400(8)
C33 C34 1.391(8)
C33 C35 1.520(9)
C35 C36 1.521(9)
C36 C41 1.392(8)
C36 C37 1.396(8)
C37 C38 1.379(10)
C38 C39 1.384(10)
C39 C40 1.395(8)
C40 C41 1.406(8)
C40 C42 1.520(8)
C42 C43 1.524(8)
C43 C48 1.400(8)
C43 C44 1.408(8)
C44 C45 1.389(9)
C45 C46 1.363(9)
C46 C47 1.393(9)
C47 C48 1.434(8)
C47 C49 1.518(8)
C49 C50 1.514(10)
C50 C55 1.394(9)
C50 C51 1.406(9)
C51 C52 1.384(11)
C52 C53 1.359(12)
C53 C54 1.408(9)
C54 C55 1.411(9)
C54 C56 1.517(10)
C57 C58 1.501(10)
C58 C59 1.530(11)
C59 C60 1.505(11)
C61 C62 1.502(9)
C62 C63 1.524(10)
C63 C64 1.522(11)
C65 C66 1.560(14)
C66 C67 1.388(16)
C67 C68 1.443(17)
C69 C70 1.452(19)
C70 C71 1.59(2)
C71 C72 1.501(19)
C69A C70A 1.42(4)
C70A C71A 1.43(4)
C71A C72A 1.58(4)
C73 C74 1.540(9)
C74 C75 1.510(9)
C75 C76 1.508(9)
C77 C78 1.56(2)
C78 C79 1.19(2)
C79 C80 1.634(17)
Mo1' O5' 1.723(4)
Mo1' O6' 1.730(4)
Mo1' O3' 1.956(4)
Mo1' O1' 2.057(4)
Mo1' O2' 2.090(4)
Mo1' O4' 2.095(3)
Mo1' Li5' 3.073(10)
Mo2' O8' 1.723(4)
Mo2' O7' 1.725(4)
Mo2' O11' 1.954(4)
Mo2' O9' 2.052(4)
Mo2' O12' 2.092(4)
Mo2' O10' 2.100(3)
Mo2' Li6' 3.041(11)
Cl1' Li1' 2.317(10)
Cl1' Li3' 2.377(11)
Cl1' Li4' 2.395(11)
Cl2' Li2' 2.330(11)
Cl2' Li3' 2.377(11)
Cl2' Li4' 2.390(11)
Li1' O13' 1.941(11)
Li1' O5' 1.946(10)
Li1' O7' 1.956(10)
Li2' O6' 1.920(11)
Li2' O8' 1.958(10)
Li2' O14' 1.976(10)
Li3' O15' 1.943(12)
Li3' O1' 1.988(12)
Li3' Li4' 3.107(15)
Li4' O16' 1.936(12)
Li4' O9' 1.966(10)
Li5' O17' 1.826(12)
Li5' O4' 1.855(12)
Li5' O2' 1.859(11)
Li6' O12' 1.827(12)
Li6' O10' 1.830(12)
Li6' O18' 1.831(11)
O1' C6' 1.361(6)
O2' C13' 1.350(6)
O3' C20' 1.368(6)
O4' C27' 1.344(6)
O9' C34' 1.362(6)
O10' C41' 1.338(6)
O11' C48' 1.365(6)
O12' C55' 1.355(7)
O13' C60' 1.436(7)
O13' C57' 1.458(7)
O14' C61' 1.446(8)
O14' C64' 1.448(7)
O15' C65' 1.458(9)
O15' C68' 1.461(16)
O15' C68B 1.54(3)
O16' C72' 1.386(10)
O16' C69' 1.393(17)
O17' C73' 1.32(3)
O17' C76' 1.428(9)
O17' C73B 1.590(14)
O18' C77' 1.458(7)
O18' C80' 1.460(8)
C1' C2' 1.383(8)
C1' C6' 1.402(8)
C1' C28' 1.504(8)
C2' C3' 1.400(9)
C3' C4' 1.386(9)
C4' C5' 1.383(7)
C5' C6' 1.418(7)
C5' C7' 1.518(8)
C7' C8' 1.528(8)
C8' C13' 1.387(7)
C8' C9' 1.388(8)
C9' C10' 1.392(8)
C10' C11' 1.368(8)
C11' C12' 1.386(8)
C12' C13' 1.414(8)
C12' C14' 1.523(8)
C14' C15' 1.523(8)
C15' C16' 1.393(8)
C15' C20' 1.399(8)
C16' C17' 1.368(8)
C17' C18' 1.382(8)
C18' C19' 1.393(7)
C19' C20' 1.399(7)
C19' C21' 1.501(8)
C21' C22' 1.513(8)
C22' C23' 1.391(8)
C22' C27' 1.418(7)
C23' C24' 1.383(9)
C24' C25' 1.376(8)
C25' C26' 1.387(8)
C26' C27' 1.405(8)
C26' C28' 1.521(7)
C29' C30' 1.399(8)
C29' C34' 1.409(8)
C29' C56' 1.505(8)
C30' C31' 1.385(8)
C31' C32' 1.361(9)
C32' C33' 1.399(8)
C33' C34' 1.408(8)
C33' C35' 1.516(8)
C35' C36' 1.526(8)
C36' C37' 1.397(8)
C36' C41' 1.402(7)
C37' C38' 1.372(9)
C38' C39' 1.400(9)
C39' C40' 1.385(8)
C40' C41' 1.398(8)
C40' C42' 1.515(8)
C42' C43' 1.521(9)
C43' C44' 1.397(8)
C43' C48' 1.398(8)
C44' C45' 1.374(10)
C45' C46' 1.377(9)
C46' C47' 1.407(8)
C47' C48' 1.404(8)
C47' C49' 1.520(9)
C49' C50' 1.512(9)
C50' C51' 1.394(8)
C50' C55' 1.410(8)
C51' C52' 1.389(10)
C52' C53' 1.378(9)
C53' C54' 1.399(8)
C54' C55' 1.400(8)
C54' C56' 1.523(8)
C57' C58' 1.503(10)
C58' C59' 1.545(10)
C59' C60' 1.507(9)
C61' C62' 1.508(12)
C62' C63' 1.510(11)
C63' C64' 1.507(10)
C65' C66B 1.42(3)
C65' C66' 1.54(2)
C66' C67' 1.56(3)
C67' C68' 1.64(2)
C66B C67B 1.52(4)
C67B C68B 1.59(4)
C69' C70' 1.61(2)
C70' C71' 1.53(2)
C71' C72' 1.39(2)
C73' C74' 1.48(3)
C73B C74' 1.517(14)
C74' C75' 1.523(12)
C75' C76' 1.591(13)
C77' C78' 1.495(10)
C78' C79' 1.463(19)
C78' C79B 1.594(18)
C79' C80' 1.51(2)
C79B C80' 1.515(16)
